data_4320643
loop_
_publ_author_name
'Travis M. Anderson'
'Kenneth I. Hardcastle'
'Nelya Okun'
'Craig L. Hill'

_publ_contact_author_address
;
Emory University
Department of Chemistry
X-ray Crystallography Laboratory
Atlanta GA 30322-2210
USA
;
_publ_contact_author_email khardca@emory.edu
_publ_contact_author_fax 404-727-6586
_publ_contact_author_name 'Kenneth I. Hardcastle'
_publ_contact_author_phone 404-727-6140
_publ_section_title
;
 Asymmetric Sandwich-Type Polyoxoanions. Synthesis, Characterization, and
 X-ray Crystal Structures of Diferric Complexes
 [TMIIFeIII2(P2W15O56)(P2TMII2W13O52)]16-, TM = Cu or Co
;
_journal_name_full 'Inorganic Chemistry'
_journal_page_first 6418
_journal_page_last 6425
_journal_paper_doi 10.1021/ic0105314
_journal_volume 40
_journal_year 2001
_chemical_formula_sum 'Co3 Fe2 H0 Na3 O130 P4 W28'
_chemical_formula_weight 7709.14
_chemical_name_systematic
;
  ?
;
_space_group_IT_number 2
_symmetry_cell_setting triclinic
_symmetry_space_group_name_Hall '-P 1'
_symmetry_space_group_name_H-M 'P -1'
_atom_sites_solution_hydrogens geom
_atom_sites_solution_primary direct
_atom_sites_solution_secondary difmap
_audit_creation_method SHELXL-97
_cell_angle_alpha 71.566(2)
_cell_angle_beta 72.499(2)
_cell_angle_gamma 89.342(2)
_cell_formula_units_Z 2
_cell_length_a 14.8737(18)
_cell_length_b 22.936(3)
_cell_length_c 24.337(3)
_cell_measurement_reflns_used 827
_cell_measurement_temperature 373(2)
_cell_measurement_theta_max 27.267
_cell_measurement_theta_min 2.739
_cell_volume 7479.7(16)
_computing_cell_refinement 'Bruker SAINT'
_computing_data_collection 'Bruker SMART'
_computing_data_reduction 'Bruker SHELXTL'
_computing_molecular_graphics 'Bruker SHELXTL'
_computing_publication_material 'Bruker SHELXTL'
_computing_structure_refinement 'SHELXL-97 (Sheldrick, 1997)'
_computing_structure_solution 'SHELXS-97 (Sheldrick, 1990)'
_diffrn_ambient_temperature 373(2)
_diffrn_measured_fraction_theta_full 0.985
_diffrn_measured_fraction_theta_max 0.985
_diffrn_measurement_device_type 'CCD area detector'
_diffrn_measurement_method 'phi and omega scans'
_diffrn_radiation_monochromator graphite
_diffrn_radiation_source 'fine-focus sealed tube'
_diffrn_radiation_type MoK\a
_diffrn_radiation_wavelength 0.71073
_diffrn_reflns_av_R_equivalents 0.1053
_diffrn_reflns_av_sigmaI/netI 0.2341
_diffrn_reflns_limit_h_max 16
_diffrn_reflns_limit_h_min -17
_diffrn_reflns_limit_k_max 27
_diffrn_reflns_limit_k_min -27
_diffrn_reflns_limit_l_max 28
_diffrn_reflns_limit_l_min -24
_diffrn_reflns_number 38764
_diffrn_reflns_theta_full 25.00
_diffrn_reflns_theta_max 25.00
_diffrn_reflns_theta_min 1.52
_exptl_absorpt_coefficient_mu 22.088
_exptl_absorpt_correction_T_max 1.00000
_exptl_absorpt_correction_T_min 0.147075
_exptl_absorpt_correction_type empirical
_exptl_absorpt_process_details 'SADABS, Sheldrick'
_exptl_crystal_colour orange
_exptl_crystal_density_diffrn 3.423
_exptl_crystal_density_method 'not measured'
_exptl_crystal_description irregular
_exptl_crystal_F_000 6676
_exptl_crystal_size_max 0.10
_exptl_crystal_size_mid 0.05
_exptl_crystal_size_min 0.03
_refine_diff_density_max 3.199
_refine_diff_density_min -3.550
_refine_ls_extinction_method none
_refine_ls_goodness_of_fit_ref 1.298
_refine_ls_hydrogen_treatment mixed
_refine_ls_matrix_type full
_refine_ls_number_parameters 858
_refine_ls_number_reflns 25945
_refine_ls_number_restraints 0
_refine_ls_restrained_S_all 1.298
_refine_ls_R_factor_all 0.2487
_refine_ls_R_factor_gt 0.1534
_refine_ls_shift/su_max 0.079
_refine_ls_shift/su_mean 0.003
_refine_ls_structure_factor_coef Fsqd
_refine_ls_weighting_details 'calc w=1/[\s^2^(Fo^2^)+(0.0500P)^2^+0.0000P] where P=(Fo^2^+2Fc^2^)/3'
_refine_ls_weighting_scheme calc
_refine_ls_wR_factor_gt 0.2686
_refine_ls_wR_factor_ref 0.3016
_reflns_number_gt 13369
_reflns_number_total 25945
_reflns_threshold_expression >2sigma(I)
_cod_data_source_file ic0105314_2.cif
_cod_data_source_block co3fe2s
_cod_depositor_comments
;
The following automatic conversions were performed:

'_symmetry_cell_setting' value 'Triclinic' changed to 'triclinic'
according to the built-in table from CIF Core dictionary named
'cif_core.dic' version 2.4.1 from 2010-06-29.

Automatic conversion script
Id: cif_fix_values 1646 2011-03-28 12:23:43Z adriana 
;
_cod_original_cell_volume 7479.5(15)
_cod_original_formula_sum 'H0 Co3 Fe2 Na3 O130 P4 W28'
_cod_database_code 4320643

loop_
_symmetry_equiv_pos_as_xyz
'x, y, z'
'-x, -y, -z'

loop_
_atom_site_label
_atom_site_type_symbol
_atom_site_fract_x
_atom_site_fract_y
_atom_site_fract_z
_atom_site_U_iso_or_equiv
_atom_site_adp_type
_atom_site_occupancy
_atom_site_symmetry_multiplicity
_atom_site_calc_flag
_atom_site_refinement_flags
_atom_site_disorder_assembly
_atom_site_disorder_group
W1 W 0.85028(15) -0.22967(9) 0.27895(10) 0.0347(6) Uani 1 1 d . . .
W2 W 0.71541(18) -0.29125(10) 0.21638(10) 0.0402(7) Uani 1 1 d . . .
W3 W 0.64066(16) -0.31316(9) 0.36977(9) 0.0333(6) Uani 1 1 d . . .
W4 W 0.85077(14) -0.07484(9) 0.16764(9) 0.0297(6) Uani 1 1 d . . .
W5 W 0.71716(15) -0.13467(9) 0.10662(9) 0.0323(6) Uani 1 1 d . . .
W6 W 0.48831(16) -0.22524(10) 0.20564(9) 0.0365(6) Uani 1 1 d . . .
W7 W 0.41517(16) -0.24704(9) 0.35469(9) 0.0321(6) Uani 1 1 d . . .
W8 W 0.56289(14) -0.17936(9) 0.42182(9) 0.0240(5) Uani 1 1 d . . .
W9 W 0.76905(13) -0.09768(9) 0.33286(9) 0.0257(5) Uani 1 1 d . . .
W10 W 0.72170(12) 0.07025(9) 0.13964(8) 0.0218(5) Uani 1 1 d . . .
W11 W 0.58586(13) 0.01144(9) 0.07858(8) 0.0251(5) Uani 1 1 d . . .
W12 W 0.36436(14) -0.07677(10) 0.17464(9) 0.0292(6) Uani 1 1 d . . .
W13 W 0.29172(13) -0.09994(9) 0.32579(8) 0.0227(5) Uani 1 1 d . . .
W14 W 0.43565(12) -0.03407(8) 0.39273(8) 0.0183(5) Uani 1 1 d . . .
W15 W 0.64190(12) 0.04886(8) 0.30253(8) 0.0172(5) Uani 1 1 d . . .
W16 W 0.55247(13) 0.30551(9) 0.16538(9) 0.0238(5) Uani 1 1 d . . .
W17 W 0.41586(12) 0.24580(9) 0.10335(8) 0.0255(5) Uani 1 1 d . . .
W18 W 0.18808(13) 0.15460(10) 0.20294(9) 0.0289(6) Uani 1 1 d . . .
W19 W 0.12106(12) 0.13541(9) 0.35506(8) 0.0221(5) Uani 1 1 d . . .
W20 W 0.42552(16) 0.44997(10) 0.13439(11) 0.0440(7) Uani 1 1 d . . .
W21 W 0.29045(15) 0.39141(11) 0.07364(10) 0.0478(8) Uani 1 1 d . . .
W22 W 0.06324(14) 0.30026(12) 0.17340(10) 0.0509(8) Uani 1 1 d . . .
W23 W -0.00503(15) 0.27935(11) 0.32264(10) 0.0468(8) Uani 1 1 d . . .
W24 W 0.14429(16) 0.34505(10) 0.39087(10) 0.0413(7) Uani 1 1 d . . .
W25 W 0.34827(18) 0.42629(10) 0.30076(11) 0.0486(8) Uani 1 1 d . . .
W26 W 0.2255(2) 0.53159(11) 0.19964(12) 0.0649(10) Uani 1 1 d . . .
W27 W 0.08637(18) 0.47062(12) 0.13910(12) 0.0688(10) Uani 1 1 d . . .
W38 W 0.01630(18) 0.44830(12) 0.29209(12) 0.0686(10) Uani 1 1 d . . .
Fe1 Fe 0.5211(4) 0.1428(3) 0.2036(3) 0.0176(16) Uani 1 1 d . . .
Fe2 Fe 0.3203(4) 0.0635(3) 0.2914(3) 0.0228(18) Uani 1 1 d . . .
Co1 Co 0.3906(4) 0.0856(3) 0.1481(3) 0.0277(18) Uani 1 1 d . . .
Co2 Co 0.2754(5) 0.2052(3) 0.4062(3) 0.040(2) Uani 1 1 d . . .
Co3 Co 0.4624(6) 0.2809(3) 0.3255(3) 0.046(2) Uani 1 1 d . . .
P1 P 0.2026(9) 0.3734(6) 0.2322(6) 0.028(3) Uiso 1 1 d . . .
P2 P 0.3454(8) 0.2095(5) 0.2620(5) 0.019(3) Uiso 1 1 d . . .
P3 P 0.5024(13) -0.0066(9) 0.2358(9) 0.067(5) Uiso 1 1 d . . .
P4 P 0.6376(12) -0.1671(8) 0.2657(8) 0.060(5) Uiso 1 1 d . . .
O1 O 0.963(3) -0.2403(18) 0.2864(17) 0.058(11) Uiso 1 1 d . . .
O2 O 0.821(2) -0.2794(16) 0.2320(16) 0.047(10) Uiso 1 1 d . . .
O3 O 0.734(3) -0.3497(19) 0.1749(18) 0.063(12) Uiso 1 1 d . . .
O4 O 0.664(3) -0.3476(17) 0.3038(17) 0.052(11) Uiso 1 1 d . . .
O5 O 0.622(2) -0.3861(15) 0.4258(15) 0.040(9) Uiso 1 1 d . . .
O6 O 0.774(2) -0.3016(15) 0.3501(14) 0.035(9) Uiso 1 1 d . . .
O7 O 0.877(2) -0.1556(16) 0.2094(15) 0.045(10) Uiso 1 1 d . . .
O8 O 0.754(3) -0.2177(17) 0.1534(16) 0.050(10) Uiso 1 1 d . . .
O9 O 0.589(3) -0.2858(19) 0.2197(19) 0.069(13) Uiso 1 1 d . . .
O10 O 0.520(3) -0.301(2) 0.361(2) 0.096(17) Uiso 1 1 d . . .
O11 O 0.629(2) -0.2524(14) 0.4073(14) 0.032(8) Uiso 1 1 d . . .
O12 O 0.819(2) -0.1804(14) 0.3281(13) 0.028(8) Uiso 1 1 d . . .
O13 O 0.689(2) -0.2230(15) 0.2752(14) 0.036(9) Uiso 1 1 d . . .
O14 O 0.967(2) -0.0486(14) 0.1462(14) 0.031(8) Uiso 1 1 d . . .
O15 O 0.8456(19) -0.1073(13) 0.1068(13) 0.024(7) Uiso 1 1 d . . .
O16 O 0.7428(17) -0.1470(12) 0.0401(11) 0.011(6) Uiso 1 1 d . . .
O17 O 0.5914(19) -0.1701(13) 0.1454(12) 0.019(7) Uiso 1 1 d . . .
O18 O 0.439(3) -0.2683(18) 0.1701(18) 0.062(12) Uiso 1 1 d . . .
O19 O 0.406(2) -0.2734(15) 0.2889(14) 0.035(9) Uiso 1 1 d . . .
O20 O 0.326(2) -0.3032(15) 0.4102(14) 0.035(9) Uiso 1 1 d . . .
O21 O 0.4645(18) -0.2055(12) 0.3968(12) 0.014(6) Uiso 1 1 d . . .
O22 O 0.520(2) -0.2097(14) 0.5018(14) 0.033(8) Uiso 1 1 d . . .
O23 O 0.6902(16) -0.1432(11) 0.4129(10) 0.006(6) Uiso 1 1 d . . .
O24 O 0.856(2) -0.0777(14) 0.3575(14) 0.032(8) Uiso 1 1 d . . .
O25 O 0.6422(17) -0.1368(12) 0.3166(11) 0.011(6) Uiso 1 1 d . . .
O26 O 0.6951(17) -0.1219(12) 0.2053(11) 0.012(6) Uiso 1 1 d . . .
O27 O 0.5456(19) -0.1849(13) 0.2677(12) 0.020(7) Uiso 1 1 d . . .
O28 O 0.6980(17) -0.0330(12) 0.3332(11) 0.011(6) Uiso 1 1 d . . .
O29 O 0.7896(17) -0.0058(12) 0.1449(11) 0.012(6) Uiso 1 1 d . . .
O30 O 0.3463(18) -0.1795(12) 0.3379(12) 0.015(6) Uiso 1 1 d . . .
O31 O 0.416(2) -0.1599(15) 0.2007(14) 0.036(9) Uiso 1 1 d . . .
O32 O 0.6686(16) -0.0556(11) 0.0885(10) 0.005(6) Uiso 1 1 d . . .
O33 O 0.515(2) -0.1041(14) 0.4050(14) 0.031(8) Uiso 1 1 d . . .
O34 O 0.7113(18) 0.0924(12) 0.3221(12) 0.017(7) Uiso 1 1 d . . .
O35 O 0.7177(19) 0.0498(13) 0.2251(13) 0.023(7) Uiso 1 1 d . . .
O36 O 0.818(2) 0.1190(14) 0.1039(13) 0.028(8) Uiso 1 1 d . . .
O37 O 0.7004(19) 0.0589(13) 0.0667(12) 0.021(7) Uiso 1 1 d . . .
O38 O 0.6041(19) 0.0244(13) 0.0010(12) 0.021(7) Uiso 1 1 d . . .
O39 O 0.4924(15) -0.0570(10) 0.1163(10) 0.002(5) Uiso 1 1 d . . .
O40 O 0.308(2) -0.1001(13) 0.1315(13) 0.026(8) Uiso 1 1 d . . .
O41 O 0.268(2) -0.1095(14) 0.2549(13) 0.029(8) Uiso 1 1 d . . .
O42 O 0.188(2) -0.1336(14) 0.3798(14) 0.032(8) Uiso 1 1 d . . .
O43 O 0.3637(18) -0.0933(12) 0.3783(12) 0.016(7) Uiso 1 1 d . . .
O44 O 0.377(2) -0.0412(14) 0.4665(14) 0.029(8) Uiso 1 1 d . . .
O45 O 0.5426(19) 0.0204(13) 0.3810(13) 0.024(7) Uiso 1 1 d . . .
O46 O 0.5250(19) -0.0211(13) 0.2934(12) 0.020(7) Uiso 1 1 d . . .
O47 O 0.592(2) 0.0046(14) 0.1760(14) 0.032(8) Uiso 1 1 d . . .
O48 O 0.4312(17) -0.0652(12) 0.2489(11) 0.012(6) Uiso 1 1 d . . .
O49 O 0.5723(19) 0.1071(13) 0.2728(12) 0.021 Uiso 1 1 d . . .
O50 O 0.6360(18) 0.1238(12) 0.1514(12) 0.015(6) Uiso 1 1 d . . .
O51 O 0.508(2) 0.0726(14) 0.0934(14) 0.030(8) Uiso 1 1 d . . .
O52 O 0.3351(18) 0.0074(12) 0.1605(12) 0.016(7) Uiso 1 1 d . . .
O53 O 0.2685(17) -0.0220(12) 0.3044(11) 0.013(6) Uiso 1 1 d . . .
O54 O 0.381(2) 0.0260(16) 0.3554(16) 0.046(10) Uiso 1 1 d . . .
O55 O 0.4453(19) 0.0470(13) 0.2310(12) 0.020(7) Uiso 1 1 d . . .
O56 O 0.550(3) 0.2045(17) 0.3239(17) 0.056(11) Uiso 1 1 d . . .
O57 O 0.575(2) 0.2248(14) 0.1903(14) 0.034(8) Uiso 1 1 d . . .
O58 O 0.4556(18) 0.1715(12) 0.1439(12) 0.014(6) Uiso 1 1 d . . .
O59 O 0.335(2) 0.1196(16) 0.0784(15) 0.044(10) Uiso 1 1 d . . .
O60 O 0.2837(15) 0.1031(10) 0.2161(10) 0.000(5) Uiso 1 1 d . . .
O61 O 0.215(2) 0.0836(14) 0.3509(13) 0.028(8) Uiso 1 1 d . . .
O62 O 0.3181(19) 0.1138(13) 0.4217(12) 0.021(7) Uiso 1 1 d . . .
O63 O 0.3920(15) 0.1500(10) 0.2727(10) 0.001(5) Uiso 1 1 d . . .
O64 O 0.5270(18) 0.3147(13) 0.2375(12) 0.018(7) Uiso 1 1 d . . .
O65 O 0.670(2) 0.3432(14) 0.1263(14) 0.033(8) Uiso 1 1 d . . .
O66 O 0.524(2) 0.2851(13) 0.0904(13) 0.026(8) Uiso 1 1 d . . .
O67 O 0.4344(17) 0.2449(12) 0.0317(11) 0.012(6) Uiso 1 1 d . . .
O68 O 0.283(2) 0.2045(15) 0.1408(14) 0.036(9) Uiso 1 1 d . . .
O69 O 0.146(2) 0.1224(13) 0.1612(13) 0.025(7) Uiso 1 1 d . . .
O70 O 0.100(2) 0.1237(15) 0.2814(14) 0.034(9) Uiso 1 1 d . . .
O71 O 0.0226(17) 0.0864(12) 0.4090(11) 0.012(6) Uiso 1 1 d . . .
O72 O 0.1691(19) 0.1754(13) 0.3985(12) 0.021(7) Uiso 1 1 d . . .
O73 O 0.2135(19) 0.1764(13) 0.5044(12) 0.021(7) Uiso 1 1 d . . .
O74 O 0.382(3) 0.2418(17) 0.4125(16) 0.050(10) Uiso 1 1 d . . .
O75 O 0.578(2) 0.3199(14) 0.3475(13) 0.029(8) Uiso 1 1 d . . .
O76 O 0.393(2) 0.2561(13) 0.1982(13) 0.025(8) Uiso 1 1 d . . .
O77 O 0.2362(17) 0.1964(12) 0.2676(11) 0.014(6) Uiso 1 1 d . . .
O78 O 0.3556(17) 0.2335(12) 0.3141(11) 0.012(6) Uiso 1 1 d . . .
O79 O 0.395(2) 0.3583(14) 0.3243(13) 0.028(8) Uiso 1 1 d . . .
O80 O 0.481(2) 0.3800(15) 0.1353(14) 0.036(9) Uiso 1 1 d . . .
O81 O 0.365(2) 0.3229(14) 0.0801(13) 0.028(8) Uiso 1 1 d . . .
O82 O 0.1044(19) 0.2282(13) 0.1988(13) 0.023(7) Uiso 1 1 d . . .
O83 O 0.050(2) 0.2115(16) 0.3243(16) 0.045(10) Uiso 1 1 d . . .
O84 O 0.215(2) 0.2791(16) 0.4084(16) 0.047(10) Uiso 1 1 d . . .
O85 O 0.418(3) 0.4763(19) 0.3082(19) 0.067(13) Uiso 1 1 d . . .
O86 O 0.414(2) 0.4342(16) 0.2117(16) 0.046(10) Uiso 1 1 d . . .
O87 O 0.522(2) 0.5096(14) 0.0994(13) 0.028(8) Uiso 1 1 d . . .
O88 O 0.3901(17) 0.4501(12) 0.0673(11) 0.013(6) Uiso 1 1 d . . .
O89 O 0.296(2) 0.4051(16) 0.0009(16) 0.047(10) Uiso 1 1 d . . .
O90 O 0.181(2) 0.3317(15) 0.1118(15) 0.039(9) Uiso 1 1 d . . .
O91 O -0.004(2) 0.2900(14) 0.1328(14) 0.033(8) Uiso 1 1 d . . .
O92 O -0.028(3) 0.2824(17) 0.2536(16) 0.050(10) Uiso 1 1 d . . .
O93 O -0.120(2) 0.2533(16) 0.3742(15) 0.044(10) Uiso 1 1 d . . .
O94 O 0.060(3) 0.2957(18) 0.3707(18) 0.059(12) Uiso 1 1 d . . .
O95 O 0.085(2) 0.3466(16) 0.4621(15) 0.044(10) Uiso 1 1 d . . .
O96 O 0.248(3) 0.4066(17) 0.3743(17) 0.052(11) Uiso 1 1 d . . .
O97 O 0.236(2) 0.3564(13) 0.2896(13) 0.025(8) Uiso 1 1 d . . .
O98 O 0.289(2) 0.3754(15) 0.1829(15) 0.039(9) Uiso 1 1 d . . .
O99 O 0.137(2) 0.3230(13) 0.2427(13) 0.025(8) Uiso 1 1 d . . .
O100 O 0.080(2) 0.4163(15) 0.3419(15) 0.040(9) Uiso 1 1 d . . .
O101 O 0.268(2) 0.4953(15) 0.2620(15) 0.038(9) Uiso 1 1 d . . .
O102 O 0.319(3) 0.5071(17) 0.1451(17) 0.054(11) Uiso 1 1 d . . .
O103 O 0.199(2) 0.4473(15) 0.0942(14) 0.036(9) Uiso 1 1 d . . .
O104 O 0.038(2) 0.3862(16) 0.1597(16) 0.046(10) Uiso 1 1 d . . .
O105 O -0.028(2) 0.3664(15) 0.3038(15) 0.037(9) Uiso 1 1 d . . .
O106 O 0.149(2) 0.4295(16) 0.2194(16) 0.047(10) Uiso 1 1 d . . .
O107 O -0.096(4) 0.469(3) 0.336(2) 0.109(19) Uiso 1 1 d . . .
O108 O 0.152(3) 0.5394(19) 0.1383(18) 0.065(12) Uiso 1 1 d . . .
O109 O 0.017(3) 0.500(2) 0.079(2) 0.090(16) Uiso 1 1 d . . .
O110 O -0.015(3) 0.466(2) 0.209(2) 0.075(14) Uiso 1 1 d . . .
O111 O 0.256(4) 0.608(2) 0.184(2) 0.096(17) Uiso 1 1 d . . .
O112 O 0.101(2) 0.5240(16) 0.2487(16) 0.044(10) Uiso 1 1 d . . .
O113 O 0.8162(18) -0.0658(12) 0.2473(12) 0.015(6) Uiso 1 1 d . . .
Na1 Na 0.0000 0.0000 0.5000 0.027(6) Uiso 1 2 d S . .
Na2 Na 0.562(2) 0.4056(14) -0.0049(13) 0.089(9) Uiso 1 1 d . . .
Na3 Na 0.489(3) 0.1272(19) -0.0348(18) 0.041(11) Uiso 0.50 1 d P . .
Na4 Na 0.522(3) 0.114(2) 0.437(2) 0.166(17) Uiso 1 1 d . . .
O1W O 0.644(4) 0.437(2) 0.214(2) 0.104(18) Uiso 1 1 d . . .
O3W O -0.136(3) 0.0336(18) 0.5494(17) 0.059(12) Uiso 1 1 d . . .
O4W O 0.828(4) 0.125(3) 0.468(3) 0.031(16) Uiso 0.50 1 d P . .
O6W O 0.717(3) 0.453(2) -0.0419(19) 0.071(13) Uiso 1 1 d . . .
O7W O 0.926(5) 0.052(3) 0.222(3) 0.043(19) Uiso 0.50 1 d P . .
O8W O 0.825(3) 0.3205(19) 0.1350(19) 0.069(13) Uiso 1 1 d . . .
O9W O 0.095(4) 0.058(2) 0.529(2) 0.101(18) Uiso 1 1 d . . .
O10W O 0.561(4) 0.344(3) -0.085(3) 0.13(2) Uiso 1 1 d . . .
O11W O 0.777(3) 0.2192(17) 0.1740(17) 0.053(11) Uiso 1 1 d . . .
O12W O 0.907(3) 0.149(2) 0.274(2) 0.091(16) Uiso 1 1 d . . .
O13W O 0.277(5) 0.018(3) 0.554(3) 0.05(2) Uiso 0.50 1 d P . .
O14W O 0.715(4) 0.468(2) 0.053(2) 0.100(17) Uiso 1 1 d . . .
O15W O 0.367(3) 0.2881(19) 0.9269(19) 0.071(13) Uiso 1 1 d . . .
O16W O 0.998(3) 0.1890(19) 0.4952(19) 0.067(13) Uiso 1 1 d . . .
O17W O 0.551(2) 0.2357(15) -0.0561(14) 0.037(9) Uiso 1 1 d . . .
O18W O 0.070(3) 0.0352(17) 0.1437(17) 0.056(11) Uiso 1 1 d . . .
O19W O 0.307(6) 0.304(4) 0.479(4) 0.08(3) Uiso 0.50 1 d P . .
O20W O 0.217(3) 0.236(2) 0.035(2) 0.091(16) Uiso 1 1 d . . .
O21W O 0.394(3) 0.398(2) 0.898(2) 0.011(12) Uiso 0.50 1 d P . .
O22W O 0.377(4) 0.054(3) 0.510(3) 0.024(15) Uiso 0.50 1 d P . .

loop_
_atom_site_aniso_label
_atom_site_aniso_U_11
_atom_site_aniso_U_22
_atom_site_aniso_U_33
_atom_site_aniso_U_23
_atom_site_aniso_U_13
_atom_site_aniso_U_12
W1 0.0420(12) 0.0221(11) 0.0341(12) -0.0101(9) -0.0031(10) 0.0174(9)
W2 0.0681(15) 0.0212(11) 0.0282(11) -0.0165(9) -0.0021(11) 0.0102(11)
W3 0.0556(13) 0.0118(10) 0.0280(11) -0.0075(9) -0.0062(10) 0.0113(10)
W4 0.0263(10) 0.0264(11) 0.0327(11) -0.0110(9) -0.0031(9) 0.0132(9)
W5 0.0433(12) 0.0241(11) 0.0259(11) -0.0123(9) -0.0014(9) 0.0043(10)
W6 0.0506(13) 0.0293(12) 0.0233(11) -0.0119(9) 0.0013(10) -0.0099(11)
W7 0.0518(13) 0.0150(10) 0.0261(11) -0.0086(9) -0.0051(10) -0.0015(10)
W8 0.0332(10) 0.0165(10) 0.0207(10) -0.0051(8) -0.0074(8) 0.0056(8)
W9 0.0241(9) 0.0237(11) 0.0273(10) -0.0077(8) -0.0066(8) 0.0153(8)
W10 0.0171(9) 0.0211(10) 0.0225(10) -0.0075(8) 0.0009(8) 0.0025(8)
W11 0.0234(9) 0.0279(11) 0.0176(10) -0.0056(8) 0.0008(8) -0.0015(9)
W12 0.0261(10) 0.0346(12) 0.0197(10) -0.0046(9) -0.0007(8) -0.0125(9)
W13 0.0214(9) 0.0249(11) 0.0157(9) -0.0023(8) -0.0013(8) -0.0077(8)
W14 0.0175(8) 0.0148(10) 0.0210(9) -0.0051(8) -0.0047(7) 0.0016(8)
W15 0.0136(8) 0.0155(9) 0.0209(9) -0.0051(8) -0.0041(7) 0.0052(7)
W16 0.0190(9) 0.0187(10) 0.0224(10) 0.0017(8) 0.0005(8) 0.0043(8)
W17 0.0139(9) 0.0307(11) 0.0191(10) 0.0043(9) -0.0002(8) 0.0039(8)
W18 0.0144(9) 0.0455(13) 0.0184(10) -0.0008(9) -0.0035(8) 0.0028(9)
W19 0.0124(8) 0.0287(11) 0.0152(9) 0.0016(8) 0.0003(7) 0.0049(8)
W20 0.0428(13) 0.0243(12) 0.0355(13) 0.0091(10) 0.0092(11) 0.0171(10)
W21 0.0322(11) 0.0490(15) 0.0307(13) 0.0180(11) 0.0014(10) 0.0213(11)
W22 0.0196(10) 0.0750(18) 0.0295(12) 0.0165(12) -0.0031(9) 0.0197(11)
W23 0.0257(11) 0.0508(15) 0.0359(13) 0.0096(11) 0.0041(10) 0.0249(10)
W24 0.0442(13) 0.0287(12) 0.0269(12) -0.0006(10) 0.0138(10) 0.0124(10)
W25 0.0563(15) 0.0240(12) 0.0388(14) -0.0042(11) 0.0164(12) 0.0081(11)
W26 0.0671(17) 0.0270(13) 0.0509(17) 0.0134(12) 0.0239(13) 0.0286(12)
W27 0.0468(14) 0.0607(16) 0.0457(16) 0.0284(13) 0.0112(12) 0.0426(12)
W38 0.0539(15) 0.0448(15) 0.0508(17) 0.0190(13) 0.0259(13) 0.0390(12)
Fe1 0.016(3) 0.010(3) 0.020(3) 0.002(3) -0.005(3) 0.000(3)
Fe2 0.013(3) 0.030(4) 0.018(3) -0.001(3) 0.000(3) -0.003(3)
Co1 0.024(3) 0.038(4) 0.016(3) 0.000(3) -0.009(3) -0.007(3)
Co2 0.036(4) 0.042(4) 0.031(4) -0.003(3) -0.007(3) 0.019(3)
Co3 0.057(5) 0.033(4) 0.035(4) 0.002(4) -0.009(4) 0.003(4)

loop_
_atom_type_symbol
_atom_type_description
_atom_type_scat_dispersion_real
_atom_type_scat_dispersion_imag
_atom_type_scat_source
O O 0.0106 0.0060 'International Tables Vol C Tables 4.2.6.8 and 6.1.1.4'
H H 0.0000 0.0000 'International Tables Vol C Tables 4.2.6.8 and 6.1.1.4'
Na Na 0.0362 0.0249 'International Tables Vol C Tables 4.2.6.8 and 6.1.1.4'
P P 0.1023 0.0942 'International Tables Vol C Tables 4.2.6.8 and 6.1.1.4'
Fe Fe 0.3463 0.8444 'International Tables Vol C Tables 4.2.6.8 and 6.1.1.4'
Co Co 0.3494 0.9721 'International Tables Vol C Tables 4.2.6.8 and 6.1.1.4'
W W -0.8490 6.8722 'International Tables Vol C Tables 4.2.6.8 and 6.1.1.4'

loop_
_geom_angle_atom_site_label_1
_geom_angle_atom_site_label_2
_geom_angle_atom_site_label_3
_geom_angle
_geom_angle_site_symmetry_1
_geom_angle_site_symmetry_3
_geom_angle_publ_flag
O1 W1 O12 94.9(17) . . ?
O1 W1 O7 101.0(15) . . ?
O12 W1 O7 88.0(14) . . ?
O1 W1 O2 111.3(18) . . ?
O12 W1 O2 153.4(14) . . ?
O7 W1 O2 91.5(15) . . ?
O1 W1 O6 100.4(15) . . ?
O12 W1 O6 88.8(13) . . ?
O7 W1 O6 158.6(14) . . ?
O2 W1 O6 82.0(14) . . ?
O1 W1 O13 175.3(14) . . ?
O12 W1 O13 85.7(13) . . ?
O7 W1 O13 83.7(12) . . ?
O2 W1 O13 67.8(14) . . ?
O6 W1 O13 75.0(12) . . ?
O2 W2 O8 85.9(16) . . ?
O2 W2 O9 157.9(19) . . ?
O8 W2 O9 92.9(16) . . ?
O2 W2 O3 107.8(18) . . ?
O8 W2 O3 102.4(17) . . ?
O9 W2 O3 94.1(19) . . ?
O2 W2 O4 87.2(15) . . ?
O8 W2 O4 157.0(17) . . ?
O9 W2 O4 85.4(16) . . ?
O3 W2 O4 100.5(16) . . ?
O2 W2 O13 71.7(15) . . ?
O8 W2 O13 81.4(14) . . ?
O9 W2 O13 86.3(17) . . ?
O3 W2 O13 176.1(13) . . ?
O4 W2 O13 75.6(14) . . ?
O5 W3 O11 109.0(15) . . ?
O5 W3 O10 102.4(18) . . ?
O11 W3 O10 90(2) . . ?
O5 W3 O6 98.1(14) . . ?
O11 W3 O6 89.2(14) . . ?
O10 W3 O6 158.5(17) . . ?
O5 W3 O4 93.1(16) . . ?
O11 W3 O4 157.9(13) . . ?
O10 W3 O4 86(2) . . ?
O6 W3 O4 86.7(15) . . ?
O5 W3 O13 166.7(15) . . ?
O11 W3 O13 83.0(12) . . ?
O10 W3 O13 82.7(15) . . ?
O6 W3 O13 75.9(12) . . ?
O4 W3 O13 74.9(13) . . ?
O14 W4 O29 105.3(13) . . ?
O14 W4 O15 103.4(14) . . ?
O29 W4 O15 98.0(13) . . ?
O14 W4 O7 90.8(14) . . ?
O29 W4 O7 162.1(12) . . ?
O15 W4 O7 85.6(14) . . ?
O14 W4 O113 96.1(13) . . ?
O29 W4 O113 86.7(12) . . ?
O15 W4 O113 157.8(11) . . ?
O7 W4 O113 83.8(14) . . ?
O14 W4 O26 172.9(12) . . ?
O29 W4 O26 81.4(10) . . ?
O15 W4 O26 77.6(11) . . ?
O7 W4 O26 82.3(12) . . ?
O113 W4 O26 81.7(10) . . ?
O16 W5 O17 102.1(12) . . ?
O16 W5 O32 101.8(12) . . ?
O17 W5 O32 88.0(11) . . ?
O16 W5 O15 102.2(12) . . ?
O17 W5 O15 153.1(12) . . ?
O32 W5 O15 98.1(11) . . ?
O16 W5 O8 96.2(14) . . ?
O17 W5 O8 85.9(13) . . ?
O32 W5 O8 161.8(13) . . ?
O15 W5 O8 80.2(13) . . ?
O16 W5 O26 173.8(11) . . ?
O17 W5 O26 81.7(11) . . ?
O32 W5 O26 83.1(10) . . ?
O15 W5 O26 73.1(10) . . ?
O8 W5 O26 79.1(13) . . ?
O18 W6 O31 101.5(17) . . ?
O18 W6 O17 108.9(15) . . ?
O31 W6 O17 88.1(13) . . ?
O18 W6 O19 93.1(15) . . ?
O31 W6 O19 93.1(14) . . ?
O17 W6 O19 157.4(13) . . ?
O18 W6 O9 93.6(19) . . ?
O31 W6 O9 164.8(17) . . ?
O17 W6 O9 85.4(13) . . ?
O19 W6 O9 87.8(14) . . ?
O18 W6 O27 169.7(13) . . ?
O31 W6 O27 83.9(13) . . ?
O17 W6 O27 79.9(11) . . ?
O19 W6 O27 77.7(12) . . ?
O9 W6 O27 81.5(15) . . ?
O20 W7 O30 101.0(13) . . ?
O20 W7 O21 106.8(14) . . ?
O30 W7 O21 85.4(12) . . ?
O20 W7 O19 93.6(14) . . ?
O30 W7 O19 95.3(13) . . ?
O21 W7 O19 159.1(11) . . ?
O20 W7 O10 94.8(17) . . ?
O30 W7 O10 163.6(15) . . ?
O21 W7 O10 85.6(18) . . ?
O19 W7 O10 88.3(19) . . ?
O20 W7 O27 168.5(14) . . ?
O30 W7 O27 86.2(10) . . ?
O21 W7 O27 82.5(10) . . ?
O19 W7 O27 76.7(11) . . ?
O10 W7 O27 79.0(14) . . ?
O22 W8 O33 103.2(15) . . ?
O22 W8 O21 103.6(12) . . ?
O33 W8 O21 85.4(13) . . ?
O22 W8 O23 98.6(12) . . ?
O33 W8 O23 93.2(12) . . ?
O21 W8 O23 157.5(10) . . ?
O22 W8 O11 97.5(14) . . ?
O33 W8 O11 159.2(13) . . ?
O21 W8 O11 87.4(13) . . ?
O23 W8 O11 86.1(11) . . ?
O22 W8 O25 171.6(12) . . ?
O33 W8 O25 79.4(11) . . ?
O21 W8 O25 84.5(9) . . ?
O23 W8 O25 73.2(9) . . ?
O11 W8 O25 80.4(11) . . ?
O24 W9 O28 100.6(14) . . ?
O24 W9 O113 105.3(12) . . ?
O28 W9 O113 89.7(11) . . ?
O24 W9 O23 93.8(12) . . ?
O28 W9 O23 90.2(10) . . ?
O113 W9 O23 160.6(11) . . ?
O24 W9 O12 95.0(14) . . ?
O28 W9 O12 164.2(12) . . ?
O113 W9 O12 88.5(12) . . ?
O23 W9 O12 86.4(11) . . ?
O24 W9 O25 169.9(11) . . ?
O28 W9 O25 82.1(11) . . ?
O113 W9 O25 84.4(10) . . ?
O23 W9 O25 76.4(10) . . ?
O12 W9 O25 82.1(11) . . ?
O36 W10 O50 99.2(14) . . ?
O36 W10 O35 101.6(14) . . ?
O50 W10 O35 88.9(12) . . ?
O36 W10 O37 97.8(13) . . ?
O50 W10 O37 97.8(12) . . ?
O35 W10 O37 158.1(11) . . ?
O36 W10 O29 95.6(13) . . ?
O50 W10 O29 164.3(10) . . ?
O35 W10 O29 82.9(12) . . ?
O37 W10 O29 85.3(12) . . ?
O36 W10 O47 172.5(14) . . ?
O50 W10 O47 81.8(12) . . ?
O35 W10 O47 85.8(11) . . ?
O37 W10 O47 74.8(11) . . ?
O29 W10 O47 84.2(11) . . ?
O38 W11 O51 102.3(14) . . ?
O38 W11 O39 102.1(12) . . ?
O51 W11 O39 98.3(11) . . ?
O38 W11 O37 95.6(12) . . ?
O51 W11 O37 94.0(13) . . ?
O39 W11 O37 155.7(11) . . ?
O38 W11 O32 95.3(12) . . ?
O51 W11 O32 162.1(12) . . ?
O39 W11 O32 80.7(9) . . ?
O37 W11 O32 81.2(11) . . ?
O38 W11 O47 168.5(11) . . ?
O51 W11 O47 80.0(13) . . ?
O39 W11 O47 88.5(10) . . ?
O37 W11 O47 73.0(11) . . ?
O32 W11 O47 82.1(11) . . ?
O40 W12 O52 101.8(13) . . ?
O40 W12 O39 98.8(12) . . ?
O52 W12 O39 95.4(10) . . ?
O40 W12 O41 99.3(13) . . ?
O52 W12 O41 95.4(12) . . ?
O39 W12 O41 156.5(11) . . ?
O40 W12 O31 92.6(14) . . ?
O52 W12 O31 165.5(13) . . ?
O39 W12 O31 80.5(11) . . ?
O41 W12 O31 83.8(13) . . ?
O40 W12 O48 168.3(10) . . ?
O52 W12 O48 87.4(11) . . ?
O39 W12 O48 87.4(9) . . ?
O41 W12 O48 72.3(11) . . ?
O31 W12 O48 78.6(12) . . ?
O42 W13 O53 101.3(14) . . ?
O42 W13 O43 99.2(13) . . ?
O53 W13 O43 95.8(12) . . ?
O42 W13 O41 99.6(14) . . ?
O53 W13 O41 91.4(13) . . ?
O43 W13 O41 158.2(12) . . ?
O42 W13 O30 91.4(13) . . ?
O53 W13 O30 167.2(10) . . ?
O43 W13 O30 80.5(12) . . ?
O41 W13 O30 88.1(13) . . ?
O42 W13 O48 172.7(14) . . ?
O53 W13 O48 84.3(10) . . ?
O43 W13 O48 85.0(10) . . ?
O41 W13 O48 75.3(11) . . ?
O30 W13 O48 83.2(9) . . ?
O44 W14 O54 100.5(16) . . ?
O44 W14 O43 102.5(13) . . ?
O54 W14 O43 91.2(15) . . ?
O44 W14 O45 98.0(13) . . ?
O54 W14 O45 92.5(14) . . ?
O43 W14 O45 158.1(12) . . ?
O44 W14 O33 99.9(14) . . ?
O54 W14 O33 159.1(16) . . ?
O43 W14 O33 80.3(12) . . ?
O45 W14 O33 88.8(13) . . ?
O44 W14 O46 175.6(13) . . ?
O54 W14 O46 80.8(14) . . ?
O43 W14 O46 81.6(10) . . ?
O45 W14 O46 77.7(11) . . ?
O33 W14 O46 79.0(11) . . ?
O34 W15 O49 99.0(13) . . ?
O34 W15 O35 102.9(12) . . ?
O49 W15 O35 93.7(13) . . ?
O34 W15 O45 97.1(12) . . ?
O49 W15 O45 90.9(12) . . ?
O35 W15 O45 158.5(13) . . ?
O34 W15 O28 96.0(12) . . ?
O49 W15 O28 164.9(12) . . ?
O35 W15 O28 84.4(11) . . ?
O45 W15 O28 85.7(11) . . ?
O34 W15 O46 170.0(11) . . ?
O49 W15 O46 83.1(11) . . ?
O35 W15 O46 86.7(11) . . ?
O45 W15 O46 73.1(11) . . ?
O28 W15 O46 81.8(10) . . ?
O64 W16 O65 102.8(14) . . ?
O64 W16 O57 95.8(14) . . ?
O65 W16 O57 102.2(14) . . ?
O64 W16 O80 91.8(13) . . ?
O65 W16 O80 97.0(13) . . ?
O57 W16 O80 157.2(13) . . ?
O64 W16 O66 157.3(11) . . ?
O65 W16 O66 99.2(13) . . ?
O57 W16 O66 85.0(13) . . ?
O80 W16 O66 79.9(13) . . ?
O64 W16 O76 88.1(11) . . ?
O65 W16 O76 168.7(13) . . ?
O57 W16 O76 79.4(12) . . ?
O80 W16 O76 79.3(11) . . ?
O66 W16 O76 69.7(10) . . ?
O67 W17 O66 97.6(13) . . ?
O67 W17 O58 105.1(13) . . ?
O66 W17 O58 90.9(12) . . ?
O67 W17 O81 87.8(13) . . ?
O66 W17 O81 89.1(13) . . ?
O58 W17 O81 167.0(13) . . ?
O67 W17 O68 98.3(13) . . ?
O66 W17 O68 164.0(14) . . ?
O58 W17 O68 87.4(12) . . ?
O81 W17 O68 89.0(13) . . ?
O67 W17 O76 175.1(11) . . ?
O66 W17 O76 79.7(12) . . ?
O58 W17 O76 79.0(11) . . ?
O81 W17 O76 88.2(12) . . ?
O68 W17 O76 84.4(12) . . ?
O69 W18 O68 97.2(14) . . ?
O69 W18 O70 103.9(13) . . ?
O68 W18 O70 158.0(16) . . ?
O69 W18 O60 100.0(13) . . ?
O68 W18 O60 84.2(12) . . ?
O70 W18 O60 98.1(12) . . ?
O69 W18 O82 97.8(13) . . ?
O68 W18 O82 89.8(13) . . ?
O70 W18 O82 81.4(13) . . ?
O60 W18 O82 161.8(11) . . ?
O69 W18 O77 175.4(11) . . ?
O68 W18 O77 87.2(13) . . ?
O70 W18 O77 71.6(12) . . ?
O60 W18 O77 81.6(10) . . ?
O82 W18 O77 81.0(11) . . ?
O71 W19 O61 102.7(12) . . ?
O71 W19 O72 105.7(12) . . ?
O61 W19 O72 93.3(14) . . ?
O71 W19 O70 96.5(12) . . ?
O61 W19 O70 89.8(14) . . ?
O72 W19 O70 156.3(11) . . ?
O71 W19 O83 98.1(12) . . ?
O61 W19 O83 156.7(12) . . ?
O72 W19 O83 91.0(14) . . ?
O70 W19 O83 77.4(14) . . ?
O71 W19 O77 166.7(11) . . ?
O61 W19 O77 79.7(11) . . ?
O72 W19 O77 87.1(10) . . ?
O70 W19 O77 70.3(11) . . ?
O83 W19 O77 77.7(11) . . ?
O86 W20 O80 90.2(16) . . ?
O86 W20 O87 100.7(15) . . ?
O80 W20 O87 104.5(14) . . ?
O86 W20 O88 157.1(13) . . ?
O80 W20 O88 90.7(14) . . ?
O87 W20 O88 101.1(12) . . ?
O86 W20 O102 87.9(16) . . ?
O80 W20 O102 158.9(14) . . ?
O87 W20 O102 96.5(14) . . ?
O88 W20 O102 83.1(14) . . ?
O86 W20 O98 78.6(14) . . ?
O80 W20 O98 79.6(13) . . ?
O87 W20 O98 175.8(14) . . ?
O88 W20 O98 79.1(11) . . ?
O102 W20 O98 79.4(13) . . ?
O89 W21 O81 96.7(16) . . ?
O89 W21 O103 99.5(16) . . ?
O81 W21 O103 162.0(13) . . ?
O89 W21 O90 98.4(16) . . ?
O81 W21 O90 86.7(13) . . ?
O103 W21 O90 83.0(14) . . ?
O89 W21 O88 103.0(14) . . ?
O81 W21 O88 95.1(12) . . ?
O103 W21 O88 89.0(13) . . ?
O90 W21 O88 158.1(13) . . ?
O91 W22 O82 104.2(15) . . ?
O91 W22 O90 101.7(15) . . ?
O82 W22 O90 91.6(14) . . ?
O91 W22 O92 102.1(15) . . ?
O82 W22 O92 88.6(14) . . ?
O90 W22 O92 155.4(16) . . ?
O91 W22 O104 92.7(16) . . ?
O82 W22 O104 163.1(15) . . ?
O90 W22 O104 85.8(14) . . ?
O92 W22 O104 87.0(15) . . ?
O91 W22 O99 169.6(14) . . ?
O82 W22 O99 82.4(12) . . ?
O90 W22 O99 86.0(13) . . ?
O92 W22 O99 69.6(13) . . ?
O104 W22 O99 80.8(13) . . ?
O83 W23 O93 103.8(16) . . ?
O83 W23 O92 90.7(18) . . ?
O93 W23 O92 99.0(16) . . ?
O83 W23 O94 90.4(18) . . ?
O93 W23 O94 103.0(17) . . ?
O92 W23 O94 157.1(15) . . ?
O83 W23 O105 162.4(14) . . ?
O93 W23 O105 93.8(15) . . ?
O92 W23 O105 87.2(16) . . ?
O94 W23 O105 84.9(16) . . ?
O83 W23 O99 81.9(13) . . ?
O93 W23 O99 171.1(14) . . ?
O92 W23 O99 73.8(13) . . ?
O94 W23 O99 83.7(14) . . ?
O105 W23 O99 80.8(12) . . ?
O95 W24 O84 101.3(16) . . ?
O95 W24 O94 106.0(16) . . ?
O84 W24 O94 90.5(17) . . ?
O95 W24 O96 95.9(16) . . ?
O84 W24 O96 93.9(16) . . ?
O94 W24 O96 156.3(16) . . ?
O95 W24 O100 97.6(16) . . ?
O84 W24 O100 160.6(16) . . ?
O94 W24 O100 80.4(15) . . ?
O96 W24 O100 88.0(14) . . ?
O95 W24 O97 172.2(14) . . ?
O84 W24 O97 82.4(13) . . ?
O94 W24 O97 80.7(13) . . ?
O96 W24 O97 76.9(13) . . ?
O100 W24 O97 79.3(12) . . ?
O85 W25 O79 103.4(19) . . ?
O85 W25 O96 102.4(19) . . ?
O79 W25 O96 92.3(15) . . ?
O85 W25 O86 99.5(17) . . ?
O79 W25 O86 90.7(15) . . ?
O96 W25 O86 156.4(16) . . ?
O85 W25 O101 93.2(18) . . ?
O79 W25 O101 163.0(15) . . ?
O96 W25 O101 87.5(15) . . ?
O86 W25 O101 82.8(14) . . ?
O85 W25 O97 176.1(17) . . ?
O79 W25 O97 80.3(13) . . ?
O96 W25 O97 76.0(14) . . ?
O86 W25 O97 81.5(12) . . ?
O101 W25 O97 83.2(12) . . ?
O111 W26 O101 103(2) . . ?
O111 W26 O102 105(2) . . ?
O101 W26 O102 93.8(17) . . ?
O111 W26 O112 101(2) . . ?
O101 W26 O112 93.7(15) . . ?
O102 W26 O112 150.7(17) . . ?
O111 W26 O108 99(2) . . ?
O101 W26 O108 157.8(15) . . ?
O102 W26 O108 84.4(17) . . ?
O112 W26 O108 78.1(16) . . ?
O111 W26 O106 168(2) . . ?
O101 W26 O106 86.3(14) . . ?
O102 W26 O106 82.2(14) . . ?
O112 W26 O106 70.1(14) . . ?
O108 W26 O106 71.5(14) . . ?
O108 W27 O103 90.5(17) . . ?
O108 W27 O110 95.8(19) . . ?
O103 W27 O110 155.6(17) . . ?
O108 W27 O104 161.2(17) . . ?
O103 W27 O104 85.0(14) . . ?
O110 W27 O104 81.5(17) . . ?
O108 W27 O109 107.4(19) . . ?
O103 W27 O109 103.4(18) . . ?
O110 W27 O109 97(2) . . ?
O104 W27 O109 91.5(18) . . ?
O108 W27 O106 77.4(16) . . ?
O103 W27 O106 82.4(14) . . ?
O110 W27 O106 76.1(17) . . ?
O104 W27 O106 83.9(14) . . ?
O109 W27 O106 172.3(15) . . ?
O100 W38 O107 108(2) . . ?
O100 W38 O105 87.7(15) . . ?
O107 W38 O105 96.2(19) . . ?
O100 W38 O112 94.8(15) . . ?
O107 W38 O112 108(2) . . ?
O105 W38 O112 153.9(15) . . ?
O100 W38 O110 153.5(18) . . ?
O107 W38 O110 97(2) . . ?
O105 W38 O110 81.6(16) . . ?
O112 W38 O110 84.9(15) . . ?
O100 W38 O106 83.2(15) . . ?
O107 W38 O106 169(2) . . ?
O105 W38 O106 83.8(13) . . ?
O112 W38 O106 70.7(14) . . ?
O110 W38 O106 71.6(15) . . ?
O58 Fe1 O50 98.1(12) . . ?
O58 Fe1 O57 94.1(12) . . ?
O50 Fe1 O57 93.0(12) . . ?
O58 Fe1 O49 172.3(10) . . ?
O50 Fe1 O49 87.5(12) . . ?
O57 Fe1 O49 90.8(13) . . ?
O58 Fe1 O63 88.1(10) . . ?
O50 Fe1 O63 170.9(10) . . ?
O57 Fe1 O63 93.1(11) . . ?
O49 Fe1 O63 85.8(10) . . ?
O58 Fe1 O55 88.1(11) . . ?
O50 Fe1 O55 93.7(11) . . ?
O57 Fe1 O55 172.6(12) . . ?
O49 Fe1 O55 86.3(11) . . ?
O63 Fe1 O55 79.9(10) . . ?
O61 Fe2 O54 90.7(14) . . ?
O61 Fe2 O60 99.2(11) . . ?
O54 Fe2 O60 169.3(12) . . ?
O61 Fe2 O53 97.9(11) . . ?
O54 Fe2 O53 87.9(13) . . ?
O60 Fe2 O53 94.8(10) . . ?
O61 Fe2 O55 173.0(13) . . ?
O54 Fe2 O55 84.8(13) . . ?
O60 Fe2 O55 84.9(10) . . ?
O53 Fe2 O55 87.3(11) . . ?
O61 Fe2 O63 89.0(11) . . ?
O54 Fe2 O63 89.6(12) . . ?
O60 Fe2 O63 86.5(9) . . ?
O53 Fe2 O63 172.7(10) . . ?
O55 Fe2 O63 85.6(10) . . ?
O52 Co1 O51 92.0(13) . . ?
O52 Co1 O59 87.6(13) . . ?
O51 Co1 O59 91.8(14) . . ?
O52 Co1 O60 95.0(10) . . ?
O51 Co1 O60 167.9(12) . . ?
O59 Co1 O60 98.4(12) . . ?
O52 Co1 O58 173.7(11) . . ?
O51 Co1 O58 89.8(12) . . ?
O59 Co1 O58 98.4(12) . . ?
O60 Co1 O58 82.3(10) . . ?
O52 Co1 O55 91.8(11) . . ?
O51 Co1 O55 91.3(12) . . ?
O59 Co1 O55 176.9(12) . . ?
O60 Co1 O55 78.6(10) . . ?
O58 Co1 O55 82.1(10) . . ?
O72 Co2 O74 175.8(16) . . ?
O72 Co2 O84 87.6(15) . . ?
O74 Co2 O84 88.4(17) . . ?
O72 Co2 O78 97.4(12) . . ?
O74 Co2 O78 82.0(13) . . ?
O84 Co2 O78 99.2(13) . . ?
O72 Co2 O62 86.7(12) . . ?
O74 Co2 O62 97.4(14) . . ?
O84 Co2 O62 167.5(12) . . ?
O78 Co2 O62 92.6(11) . . ?
O72 Co2 O73 91.3(12) . . ?
O74 Co2 O73 89.6(13) . . ?
O84 Co2 O73 84.1(13) . . ?
O78 Co2 O73 170.9(11) . . ?
O62 Co2 O73 84.9(11) . . ?
O64 Co3 O74 172.2(14) . . ?
O64 Co3 O79 91.3(12) . . ?
O74 Co3 O79 88.6(14) . . ?
O64 Co3 O78 92.8(11) . . ?
O74 Co3 O78 79.5(13) . . ?
O79 Co3 O78 95.4(12) . . ?
O64 Co3 O56 86.1(13) . . ?
O74 Co3 O56 94.8(15) . . ?
O79 Co3 O56 173.5(13) . . ?
O78 Co3 O56 90.7(13) . . ?
O64 Co3 O75 92.6(11) . . ?
O74 Co3 O75 95.2(14) . . ?
O79 Co3 O75 90.3(13) . . ?
O78 Co3 O75 172.1(11) . . ?
O56 Co3 O75 83.9(14) . . ?
O99 P1 O98 111(2) . . ?
O99 P1 O106 105(2) . . ?
O98 P1 O106 114(2) . . ?
O99 P1 O97 105.6(17) . . ?
O98 P1 O97 103.7(19) . . ?
O106 P1 O97 118(2) . . ?
O63 P2 O76 112.4(16) . . ?
O63 P2 O78 103.1(15) . . ?
O76 P2 O78 111.9(16) . . ?
O63 P2 O77 110.2(15) . . ?
O76 P2 O77 107.1(15) . . ?
O78 P2 O77 112.2(15) . . ?
O46 P3 O55 108(2) . . ?
O46 P3 O47 115(2) . . ?
O55 P3 O47 111.6(19) . . ?
O46 P3 O48 102.4(17) . . ?
O55 P3 O48 106.1(18) . . ?
O47 P3 O48 113(2) . . ?
O27 P4 O13 108(2) . . ?
O27 P4 O26 113.9(19) . . ?
O13 P4 O26 106.4(19) . . ?
O27 P4 O25 115.5(19) . . ?
O13 P4 O25 107(2) . . ?
O26 P4 O25 105.7(16) . . ?
W2 O2 W1 130(2) . . ?
W3 O4 W2 119.6(19) . . ?
W3 O6 W1 121.0(17) . . ?
W4 O7 W1 153(2) . . ?
W2 O8 W5 147(2) . . ?
W2 O9 W6 144(2) . . ?
W3 O10 W7 150(3) . . ?
W3 O11 W8 147.4(19) . . ?
W1 O12 W9 144.3(17) . . ?
P4 O13 W2 127(2) . . ?
P4 O13 W1 127(2) . . ?
W2 O13 W1 89.9(12) . . ?
P4 O13 W3 123.6(19) . . ?
W2 O13 W3 89.6(11) . . ?
W1 O13 W3 87.9(11) . . ?
W4 O15 W5 118.1(14) . . ?
W5 O17 W6 157.5(17) . . ?
W7 O19 W6 116.7(16) . . ?
W7 O21 W8 154.0(16) . . ?
W8 O22 Na4 113.9(16) . 2_656 ?
W9 O23 W8 117.8(13) . . ?
P4 O25 W9 130.6(15) . . ?
P4 O25 W8 125.3(13) . . ?
W9 O25 W8 92.1(10) . . ?
P4 O26 W4 133.2(17) . . ?
P4 O26 W5 124.8(16) . . ?
W4 O26 W5 88.6(8) . . ?
P4 O27 W6 133.2(19) . . ?
P4 O27 W7 129.0(18) . . ?
W6 O27 W7 87.9(9) . . ?
W9 O28 W15 160.5(14) . . ?
W4 O29 W10 166.4(16) . . ?
W7 O30 W13 168.0(17) . . ?
W6 O31 W12 165.1(17) . . ?
W5 O32 W11 164.3(13) . . ?
W8 O33 W14 166.8(17) . . ?
W15 O35 W10 143.7(17) . . ?
W11 O37 W10 117.8(13) . . ?
W11 O38 Na3 104.4(15) . . ?
W11 O39 W12 137.6(14) . . ?
W11 O39 Na3 108.8(11) . 2_655 ?
W12 O39 Na3 108.3(12) . 2_655 ?
W13 O41 W12 119.5(15) . . ?
W14 O43 W13 141.6(14) . . ?
W14 O45 W15 120.3(16) . . ?
W14 O45 Na4 121.2(16) . . ?
W15 O45 Na4 109.6(14) . . ?
P3 O46 W14 133.5(18) . . ?
P3 O46 W15 119.5(15) . . ?
W14 O46 W15 89.0(10) . . ?
P3 O47 W10 130(2) . . ?
P3 O47 W11 126.0(19) . . ?
W10 O47 W11 93.9(10) . . ?
P3 O48 W13 127.4(17) . . ?
P3 O48 W12 122.7(14) . . ?
W13 O48 W12 92.4(9) . . ?
W15 O49 Fe1 143.7(18) . . ?
W10 O50 Fe1 148.5(14) . . ?
W11 O51 Co1 142.4(16) . . ?
Co1 O52 W12 140.7(15) . . ?
W13 O53 Fe2 143.1(15) . . ?
W14 O54 Fe2 151(2) . . ?
P3 O55 Fe2 132.0(17) . . ?
P3 O55 Fe1 118.3(17) . . ?
Fe2 O55 Fe1 95.6(12) . . ?
P3 O55 Co1 120(2) . . ?
Fe2 O55 Co1 92.4(11) . . ?
Fe1 O55 Co1 87.2(9) . . ?
Co3 O56 Na4 115.0(18) . . ?
W16 O57 Fe1 141.5(19) . . ?
W17 O58 Fe1 137.6(16) . . ?
W17 O58 Co1 118.9(13) . . ?
Fe1 O58 Co1 101.5(11) . . ?
Co1 O59 Na3 106.4(16) . . ?
W18 O60 Fe2 131.2(13) . . ?
W18 O60 Co1 124.7(11) . . ?
Fe2 O60 Co1 103.6(10) . . ?
W19 O61 Fe2 140.9(17) . . ?
P2 O63 Fe2 123.1(13) . . ?
P2 O63 Fe1 119.1(12) . . ?
Fe2 O63 Fe1 98.6(10) . . ?
W16 O64 Co3 147.8(16) . . ?
W17 O66 W16 119.3(14) . . ?
W17 O66 Na2 114.3(15) . . ?
W16 O66 Na2 102.7(13) . . ?
W18 O68 W17 153(2) . . ?
W18 O70 W19 123.2(16) . . ?
W19 O71 Na1 134.5(13) . . ?
Co2 O72 W19 145.2(17) . . ?
Co2 O74 Co3 103.5(18) . . ?
P2 O76 W17 129.3(18) . . ?
P2 O76 W16 123.8(17) . . ?
W17 O76 W16 91.2(9) . . ?
P2 O77 W19 125.0(14) . . ?
P2 O77 W18 123.7(15) . . ?
W19 O77 W18 93.7(9) . . ?
P2 O78 Co3 134.9(15) . . ?
P2 O78 Co2 128.9(14) . . ?
Co3 O78 Co2 94.3(12) . . ?
W25 O79 Co3 162.9(19) . . ?
W20 O80 W16 157(2) . . ?
W17 O81 W21 166.6(16) . . ?
W22 O82 W18 161.6(16) . . ?
W23 O83 W19 159(2) . . ?
W24 O84 Co2 161(2) . . ?
W20 O86 W25 157(2) . . ?
W20 O88 W21 122.2(12) . . ?
W20 O88 Na2 101.0(12) . . ?
W21 O88 Na2 101.0(12) . . ?
W22 O90 W21 151(2) . . ?
W23 O92 W22 127(2) . . ?
W23 O94 W24 155(2) . . ?
W25 O96 W24 120(2) . . ?
P1 O97 W24 127.6(17) . . ?
P1 O97 W25 121.6(15) . . ?
W24 O97 W25 87.1(11) . . ?
P1 O98 W20 130(2) . . ?
P1 O99 W23 131(2) . . ?
P1 O99 W22 130.0(17) . . ?
W23 O99 W22 88.0(9) . . ?
W38 O100 W24 155(2) . . ?
W26 O101 W25 148(2) . . ?
W26 O102 W20 146(2) . . ?
W27 O103 W21 156.1(17) . . ?
W27 O104 W22 148(2) . . ?
W38 O105 W23 147.6(19) . . ?
P1 O106 W27 129(2) . . ?
P1 O106 W38 123.9(19) . . ?
W27 O106 W38 93.1(13) . . ?
P1 O106 W26 120(2) . . ?
W27 O106 W26 90.5(12) . . ?
W38 O106 W26 90.0(13) . . ?
W27 O108 W26 121(2) . . ?
W27 O110 W38 117(2) . . ?
W26 O112 W38 127(2) . . ?
W9 O113 W4 152.2(16) . . ?
O3W Na1 O3W 180(2) . 2_556 ?
O3W Na1 O9W 92.6(17) . . ?
O3W Na1 O9W 87.4(17) 2_556 . ?
O3W Na1 O9W 87.4(17) . 2_556 ?
O3W Na1 O9W 92.6(17) 2_556 2_556 ?
O9W Na1 O9W 180(2) . 2_556 ?
O3W Na1 O71 91.9(11) . . ?
O3W Na1 O71 88.1(11) 2_556 . ?
O9W Na1 O71 87.8(14) . . ?
O9W Na1 O71 92.2(13) 2_556 . ?
O3W Na1 O71 88.1(11) . 2_556 ?
O3W Na1 O71 91.9(11) 2_556 2_556 ?
O9W Na1 O71 92.2(14) . 2_556 ?
O9W Na1 O71 87.8(14) 2_556 2_556 ?
O71 Na1 O71 180.0(11) . 2_556 ?
O6W Na2 O10W 103(2) . . ?
O6W Na2 O66 117.6(17) . . ?
O10W Na2 O66 87.3(16) . . ?
O6W Na2 O88 126.1(18) . . ?
O10W Na2 O88 124.4(18) . . ?
O66 Na2 O88 90.5(11) . . ?
O17W Na3 O39 129.9(17) . 2_655 ?
O17W Na3 O59 95.6(17) . . ?
O39 Na3 O59 130.1(16) 2_655 . ?
O17W Na3 O38 119.7(17) . . ?
O39 Na3 O38 72.3(13) 2_655 . ?
O59 Na3 O38 105.4(14) . . ?
O22W Na4 O56 130(3) . . ?
O22W Na4 O45 87(2) . . ?
O56 Na4 O45 90.2(18) . . ?
O22W Na4 O22 89(2) . 2_656 ?
O56 Na4 O22 90.1(17) . 2_656 ?
O45 Na4 O22 175(2) . 2_656 ?
O13W O22W Na4 175(5) . . ?

loop_
_geom_bond_atom_site_label_1
_geom_bond_atom_site_label_2
_geom_bond_distance
_geom_bond_site_symmetry_2
_geom_bond_publ_flag
W1 O1 1.74(4) . ?
W1 O12 1.85(3) . ?
W1 O7 1.92(3) . ?
W1 O2 1.98(4) . ?
W1 O6 2.02(3) . ?
W1 O13 2.43(3) . ?
W2 O2 1.77(4) . ?
W2 O8 1.84(3) . ?
W2 O9 1.86(4) . ?
W2 O3 1.89(5) . ?
W2 O4 2.02(3) . ?
W2 O13 2.39(4) . ?
W3 O5 1.75(3) . ?
W3 O11 1.87(4) . ?
W3 O10 1.88(5) . ?
W3 O6 1.89(3) . ?
W3 O4 1.95(4) . ?
W3 O13 2.47(3) . ?
W4 O14 1.71(3) . ?
W4 O29 1.83(3) . ?
W4 O15 1.88(3) . ?
W4 O7 1.91(3) . ?
W4 O113 1.93(3) . ?
W4 O26 2.35(2) . ?
W5 O16 1.66(3) . ?
W5 O17 1.88(3) . ?
W5 O32 1.91(2) . ?
W5 O15 2.02(3) . ?
W5 O8 2.05(4) . ?
W5 O26 2.43(3) . ?
W6 O18 1.79(4) . ?
W6 O31 1.82(3) . ?
W6 O17 1.90(2) . ?
W6 O19 1.99(3) . ?
W6 O9 2.06(4) . ?
W6 O27 2.35(3) . ?
W7 O20 1.76(3) . ?
W7 O30 1.85(3) . ?
W7 O21 1.89(3) . ?
W7 O19 1.92(4) . ?
W7 O10 1.99(5) . ?
W7 O27 2.44(2) . ?
W8 O22 1.76(3) . ?
W8 O33 1.83(3) . ?
W8 O21 1.91(3) . ?
W8 O23 2.00(2) . ?
W8 O11 2.01(3) . ?
W8 O25 2.35(2) . ?
W9 O24 1.70(3) . ?
W9 O28 1.81(3) . ?
W9 O113 1.88(3) . ?
W9 O23 1.90(2) . ?
W9 O12 2.05(3) . ?
W9 O25 2.29(3) . ?
W10 O36 1.65(3) . ?
W10 O50 1.78(3) . ?
W10 O35 1.96(3) . ?
W10 O37 1.99(3) . ?
W10 O29 1.99(3) . ?
W10 O47 2.23(3) . ?
W11 O38 1.75(3) . ?
W11 O51 1.86(3) . ?
W11 O39 1.90(2) . ?
W11 O37 1.93(3) . ?
W11 O32 1.96(2) . ?
W11 O47 2.35(3) . ?
W12 O40 1.73(3) . ?
W12 O52 1.92(3) . ?
W12 O39 1.96(2) . ?
W12 O41 1.96(3) . ?
W12 O31 2.03(3) . ?
W12 O48 2.39(3) . ?
W13 O42 1.70(3) . ?
W13 O53 1.76(3) . ?
W13 O43 1.94(3) . ?
W13 O41 1.94(3) . ?
W13 O30 1.96(3) . ?
W13 O48 2.28(2) . ?
W14 O44 1.70(3) . ?
W14 O54 1.73(4) . ?
W14 O43 1.92(3) . ?
W14 O45 1.93(3) . ?
W14 O33 1.99(3) . ?
W14 O46 2.31(3) . ?
W15 O34 1.70(3) . ?
W15 O49 1.79(3) . ?
W15 O35 1.88(3) . ?
W15 O45 1.95(3) . ?
W15 O28 2.06(3) . ?
W15 O46 2.48(3) . ?
W16 O64 1.76(3) . ?
W16 O65 1.79(3) . ?
W16 O57 1.82(3) . ?
W16 O80 2.06(3) . ?
W16 O66 2.18(3) . ?
W16 O76 2.43(3) . ?
W17 O67 1.69(3) . ?
W17 O66 1.74(3) . ?
W17 O58 1.87(3) . ?
W17 O81 1.90(3) . ?
W17 O68 2.01(3) . ?
W17 O76 2.32(3) . ?
W18 O69 1.69(3) . ?
W18 O68 1.80(3) . ?
W18 O70 1.87(3) . ?
W18 O60 1.87(2) . ?
W18 O82 2.08(3) . ?
W18 O77 2.36(3) . ?
W19 O71 1.76(2) . ?
W19 O61 1.82(3) . ?
W19 O72 1.88(3) . ?
W19 O70 2.01(3) . ?
W19 O83 2.08(4) . ?
W19 O77 2.32(2) . ?
W20 O86 1.75(4) . ?
W20 O80 1.79(3) . ?
W20 O87 1.80(3) . ?
W20 O88 1.86(3) . ?
W20 O102 2.05(4) . ?
W20 O98 2.41(3) . ?
W21 O89 1.67(4) . ?
W21 O81 1.91(3) . ?
W21 O103 1.92(4) . ?
W21 O90 1.93(3) . ?
W21 O88 1.95(3) . ?
W22 O91 1.66(3) . ?
W22 O82 1.75(3) . ?
W22 O90 1.90(3) . ?
W22 O92 1.93(4) . ?
W22 O104 1.95(4) . ?
W22 O99 2.45(3) . ?
W23 O83 1.75(4) . ?
W23 O93 1.76(3) . ?
W23 O92 1.79(4) . ?
W23 O94 1.85(4) . ?
W23 O105 1.95(3) . ?
W23 O99 2.36(3) . ?
W24 O95 1.70(4) . ?
W24 O84 1.84(4) . ?
W24 O94 1.96(4) . ?
W24 O96 1.96(4) . ?
W24 O100 2.10(3) . ?
W24 O97 2.36(3) . ?
W25 O85 1.64(4) . ?
W25 O79 1.70(3) . ?
W25 O96 1.88(4) . ?
W25 O86 2.04(4) . ?
W25 O101 2.12(3) . ?
W25 O97 2.46(3) . ?
W26 O111 1.70(5) . ?
W26 O101 1.78(3) . ?
W26 O102 1.83(4) . ?
W26 O112 1.85(3) . ?
W26 O108 2.06(4) . ?
W26 O106 2.45(4) . ?
W27 O108 1.86(4) . ?
W27 O103 1.88(3) . ?
W27 O110 1.88(4) . ?
W27 O104 1.93(4) . ?
W27 O109 1.98(5) . ?
W27 O106 2.34(4) . ?
W38 O100 1.73(4) . ?
W38 O107 1.84(6) . ?
W38 O105 1.91(3) . ?
W38 O112 1.95(3) . ?
W38 O110 2.12(5) . ?
W38 O106 2.36(4) . ?
Fe1 O58 1.93(3) . ?
Fe1 O50 1.94(3) . ?
Fe1 O57 1.94(3) . ?
Fe1 O49 1.99(3) . ?
Fe1 O63 2.18(2) . ?
Fe1 O55 2.29(3) . ?
Fe2 O61 1.95(3) . ?
Fe2 O54 1.99(4) . ?
Fe2 O60 2.00(2) . ?
Fe2 O53 2.01(3) . ?
Fe2 O55 2.11(3) . ?
Fe2 O63 2.11(2) . ?
Co1 O52 1.88(3) . ?
Co1 O51 1.94(3) . ?
Co1 O59 2.04(4) . ?
Co1 O60 2.06(2) . ?
Co1 O58 2.16(3) . ?
Co1 O55 2.31(3) . ?
Co2 O72 1.81(3) . ?
Co2 O74 1.87(4) . ?
Co2 O84 1.92(4) . ?
Co2 O78 2.09(3) . ?
Co2 O62 2.13(3) . ?
Co2 O73 2.17(3) . ?
Co3 O64 1.96(3) . ?
Co3 O74 2.00(3) . ?
Co3 O79 2.02(3) . ?
Co3 O78 2.07(3) . ?
Co3 O56 2.17(4) . ?
Co3 O75 2.23(3) . ?
P1 O99 1.43(3) . ?
P1 O98 1.46(3) . ?
P1 O106 1.50(4) . ?
P1 O97 1.56(3) . ?
P2 O63 1.51(3) . ?
P2 O76 1.54(3) . ?
P2 O78 1.58(3) . ?
P2 O77 1.61(3) . ?
P3 O46 1.47(3) . ?
P3 O55 1.48(3) . ?
P3 O47 1.60(3) . ?
P3 O48 1.61(3) . ?
P4 O27 1.41(3) . ?
P4 O13 1.47(4) . ?
P4 O26 1.51(3) . ?
P4 O25 1.62(3) . ?
O22 Na4 2.99(6) 2_656 ?
O38 Na3 2.96(5) . ?
O39 Na3 2.88(5) 2_655 ?
O45 Na4 2.85(6) . ?
O56 Na4 2.79(6) . ?
O59 Na3 2.96(5) . ?
O66 Na2 2.92(4) . ?
O71 Na1 2.39(2) . ?
O88 Na2 3.01(4) . ?
Na1 O3W 2.28(4) . ?
Na1 O3W 2.28(4) 2_556 ?
Na1 O9W 2.34(5) . ?
Na1 O9W 2.34(5) 2_556 ?
Na1 O71 2.39(2) 2_556 ?
Na2 O6W 2.34(5) . ?
Na2 O10W 2.75(8) . ?
Na3 O17W 2.50(5) . ?
Na3 O39 2.88(5) 2_655 ?
Na4 O22W 2.43(7) . ?
Na4 O22 2.99(6) 2_656 ?
O13W O22W 1.60(8) . ?

loop_
_geom_torsion_atom_site_label_1
_geom_torsion_atom_site_label_2
_geom_torsion_atom_site_label_3
_geom_torsion_atom_site_label_4
_geom_torsion
_geom_torsion_site_symmetry_1
_geom_torsion_site_symmetry_2
_geom_torsion_site_symmetry_3
_geom_torsion_site_symmetry_4
_geom_torsion_publ_flag
O8 W2 O2 W1 83(2) . . . . ?
O9 W2 O2 W1 -4(6) . . . . ?
O3 W2 O2 W1 -175(2) . . . . ?
O4 W2 O2 W1 -75(2) . . . . ?
O13 W2 O2 W1 1.0(19) . . . . ?
O1 W1 O2 W2 174(2) . . . . ?
O12 W1 O2 W2 5(4) . . . . ?
O7 W1 O2 W2 -84(2) . . . . ?
O6 W1 O2 W2 76(2) . . . . ?
O13 W1 O2 W2 -1.0(19) . . . . ?
O5 W3 O4 W2 -170(2) . . . . ?
O11 W3 O4 W2 8(5) . . . . ?
O10 W3 O4 W2 88(2) . . . . ?
O6 W3 O4 W2 -72(2) . . . . ?
O13 W3 O4 W2 4.6(18) . . . . ?
O2 W2 O4 W3 67(2) . . . . ?
O8 W2 O4 W3 -5(5) . . . . ?
O9 W2 O4 W3 -92(2) . . . . ?
O3 W2 O4 W3 175(2) . . . . ?
O13 W2 O4 W3 -4.7(18) . . . . ?
O5 W3 O6 W1 172(2) . . . . ?
O11 W3 O6 W1 -79(2) . . . . ?
O10 W3 O6 W1 10(7) . . . . ?
O4 W3 O6 W1 79(2) . . . . ?
O13 W3 O6 W1 4.1(18) . . . . ?
O1 W1 O6 W3 176(2) . . . . ?
O12 W1 O6 W3 82(2) . . . . ?
O7 W1 O6 W3 0(6) . . . . ?
O2 W1 O6 W3 -73(2) . . . . ?
O13 W1 O6 W3 -4.2(19) . . . . ?
O14 W4 O7 W1 133(5) . . . . ?
O29 W4 O7 W1 -21(8) . . . . ?
O15 W4 O7 W1 -124(5) . . . . ?
O113 W4 O7 W1 37(5) . . . . ?
O26 W4 O7 W1 -46(4) . . . . ?
O1 W1 O7 W4 -133(5) . . . . ?
O12 W1 O7 W4 -38(5) . . . . ?
O2 W1 O7 W4 115(5) . . . . ?
O6 W1 O7 W4 43(8) . . . . ?
O13 W1 O7 W4 47(5) . . . . ?
O2 W2 O8 W5 -137(4) . . . . ?
O9 W2 O8 W5 21(4) . . . . ?
O3 W2 O8 W5 116(4) . . . . ?
O4 W2 O8 W5 -64(6) . . . . ?
O13 W2 O8 W5 -65(4) . . . . ?
O16 W5 O8 W2 -118(4) . . . . ?
O17 W5 O8 W2 -16(4) . . . . ?
O32 W5 O8 W2 55(7) . . . . ?
O15 W5 O8 W2 141(4) . . . . ?
O26 W5 O8 W2 66(4) . . . . ?
O2 W2 O9 W6 56(7) . . . . ?
O8 W2 O9 W6 -31(4) . . . . ?
O3 W2 O9 W6 -133(4) . . . . ?
O4 W2 O9 W6 126(4) . . . . ?
O13 W2 O9 W6 51(4) . . . . ?
O18 W6 O9 W2 138(4) . . . . ?
O31 W6 O9 W2 -35(8) . . . . ?
O17 W6 O9 W2 30(4) . . . . ?
O19 W6 O9 W2 -129(4) . . . . ?
O27 W6 O9 W2 -51(4) . . . . ?
O5 W3 O10 W7 133(5) . . . . ?
O11 W3 O10 W7 24(5) . . . . ?
O6 W3 O10 W7 -65(9) . . . . ?
O4 W3 O10 W7 -134(6) . . . . ?
O13 W3 O10 W7 -59(5) . . . . ?
O20 W7 O10 W3 -131(5) . . . . ?
O30 W7 O10 W3 33(11) . . . . ?
O21 W7 O10 W3 -24(5) . . . . ?
O19 W7 O10 W3 136(5) . . . . ?
O27 W7 O10 W3 59(5) . . . . ?
O5 W3 O11 W8 -123(3) . . . . ?
O10 W3 O11 W8 -19(3) . . . . ?
O6 W3 O11 W8 139(3) . . . . ?
O4 W3 O11 W8 60(5) . . . . ?
O13 W3 O11 W8 63(3) . . . . ?
O22 W8 O11 W3 122(3) . . . . ?
O33 W8 O11 W3 -51(5) . . . . ?
O21 W8 O11 W3 18(3) . . . . ?
O23 W8 O11 W3 -140(3) . . . . ?
O25 W8 O11 W3 -66(3) . . . . ?
O1 W1 O12 W9 128(3) . . . . ?
O7 W1 O12 W9 27(3) . . . . ?
O2 W1 O12 W9 -63(4) . . . . ?
O6 W1 O12 W9 -132(3) . . . . ?
O13 W1 O12 W9 -57(3) . . . . ?
O24 W9 O12 W1 -130(3) . . . . ?
O28 W9 O12 W1 58(5) . . . . ?
O113 W9 O12 W1 -25(3) . . . . ?
O23 W9 O12 W1 136(3) . . . . ?
O25 W9 O12 W1 59(3) . . . . ?
O27 P4 O13 W2 56(3) . . . . ?
O26 P4 O13 W2 -66(3) . . . . ?
O25 P4 O13 W2 -178.7(16) . . . . ?
O27 P4 O13 W1 -179(2) . . . . ?
O26 P4 O13 W1 58(3) . . . . ?
O25 P4 O13 W1 -54(3) . . . . ?
O27 P4 O13 W3 -63(3) . . . . ?
O26 P4 O13 W3 174.9(18) . . . . ?
O25 P4 O13 W3 62(2) . . . . ?
O2 W2 O13 P4 138(2) . . . . ?
O8 W2 O13 P4 50(2) . . . . ?
O9 W2 O13 P4 -44(2) . . . . ?
O3 W2 O13 P4 -139(21) . . . . ?
O4 W2 O13 P4 -130(2) . . . . ?
O2 W2 O13 W1 -0.6(12) . . . . ?
O8 W2 O13 W1 -89.1(14) . . . . ?
O9 W2 O13 W1 177.4(14) . . . . ?
O3 W2 O13 W1 82(21) . . . . ?
O4 W2 O13 W1 91.2(13) . . . . ?
O2 W2 O13 W3 -88.5(14) . . . . ?
O8 W2 O13 W3 -177.0(15) . . . . ?
O9 W2 O13 W3 89.4(14) . . . . ?
O3 W2 O13 W3 -5(22) . . . . ?
O4 W2 O13 W3 3.2(12) . . . . ?
O1 W1 O13 P4 141(20) . . . . ?
O12 W1 O13 P4 45(2) . . . . ?
O7 W1 O13 P4 -44(3) . . . . ?
O2 W1 O13 P4 -138(3) . . . . ?
O6 W1 O13 P4 135(3) . . . . ?
O1 W1 O13 W2 -80(21) . . . . ?
O12 W1 O13 W2 -176.8(11) . . . . ?
O7 W1 O13 W2 94.8(14) . . . . ?
O2 W1 O13 W2 0.6(11) . . . . ?
O6 W1 O13 W2 -86.8(13) . . . . ?
O1 W1 O13 W3 10(21) . . . . ?
O12 W1 O13 W3 -87.2(12) . . . . ?
O7 W1 O13 W3 -175.6(15) . . . . ?
O2 W1 O13 W3 90.1(13) . . . . ?
O6 W1 O13 W3 2.7(12) . . . . ?
O5 W3 O13 P4 158(5) . . . . ?
O11 W3 O13 P4 -46(3) . . . . ?
O10 W3 O13 P4 45(3) . . . . ?
O6 W3 O13 P4 -137(3) . . . . ?
O4 W3 O13 P4 132(3) . . . . ?
O5 W3 O13 W2 23(6) . . . . ?
O11 W3 O13 W2 178.0(13) . . . . ?
O10 W3 O13 W2 -90.9(19) . . . . ?
O6 W3 O13 W2 87.0(14) . . . . ?
O4 W3 O13 W2 -3.4(13) . . . . ?
O5 W3 O13 W1 -67(6) . . . . ?
O11 W3 O13 W1 88.1(13) . . . . ?
O10 W3 O13 W1 179(2) . . . . ?
O6 W3 O13 W1 -2.9(13) . . . . ?
O4 W3 O13 W1 -93.3(14) . . . . ?
O14 W4 O15 W5 -172.5(16) . . . . ?
O29 W4 O15 W5 -64.6(16) . . . . ?
O7 W4 O15 W5 97.8(17) . . . . ?
O113 W4 O15 W5 36(4) . . . . ?
O26 W4 O15 W5 14.7(13) . . . . ?
O16 W5 O15 W4 169.8(15) . . . . ?
O17 W5 O15 W4 -36(4) . . . . ?
O32 W5 O15 W4 65.8(16) . . . . ?
O8 W5 O15 W4 -95.9(18) . . . . ?
O26 W5 O15 W4 -14.5(13) . . . . ?
O16 W5 O17 W6 118(5) . . . . ?
O32 W5 O17 W6 -140(5) . . . . ?
O15 W5 O17 W6 -36(7) . . . . ?
O8 W5 O17 W6 23(5) . . . . ?
O26 W5 O17 W6 -57(5) . . . . ?
O18 W6 O17 W5 -119(5) . . . . ?
O31 W6 O17 W5 139(5) . . . . ?
O19 W6 O17 W5 46(7) . . . . ?
O9 W6 O17 W5 -27(5) . . . . ?
O27 W6 O17 W5 55(5) . . . . ?
O20 W7 O19 W6 177.7(19) . . . . ?
O30 W7 O19 W6 76.3(18) . . . . ?
O21 W7 O19 W6 -15(5) . . . . ?
O10 W7 O19 W6 -88(2) . . . . ?
O27 W7 O19 W6 -8.6(15) . . . . ?
O18 W6 O19 W7 -176(2) . . . . ?
O31 W6 O19 W7 -74(2) . . . . ?
O17 W6 O19 W7 18(5) . . . . ?
O9 W6 O19 W7 91(2) . . . . ?
O27 W6 O19 W7 8.9(16) . . . . ?
O20 W7 O21 W8 119(3) . . . . ?
O30 W7 O21 W8 -141(3) . . . . ?
O19 W7 O21 W8 -48(6) . . . . ?
O10 W7 O21 W8 25(3) . . . . ?
O27 W7 O21 W8 -54(3) . . . . ?
O22 W8 O21 W7 -121(3) . . . . ?
O33 W8 O21 W7 136(3) . . . . ?
O23 W8 O21 W7 49(5) . . . . ?
O11 W8 O21 W7 -24(3) . . . . ?
O25 W8 O21 W7 56(3) . . . . ?
O33 W8 O22 Na4 -26(2) . . . 2_656 ?
O21 W8 O22 Na4 -114.0(17) . . . 2_656 ?
O23 W8 O22 Na4 69.8(17) . . . 2_656 ?
O11 W8 O22 Na4 156.9(17) . . . 2_656 ?
O25 W8 O22 Na4 82(9) . . . 2_656 ?
O24 W9 O23 W8 176.5(17) . . . . ?
O28 W9 O23 W8 75.9(15) . . . . ?
O113 W9 O23 W8 -14(4) . . . . ?
O12 W9 O23 W8 -88.7(15) . . . . ?
O25 W9 O23 W8 -6.0(13) . . . . ?
O22 W8 O23 W9 -176.0(16) . . . . ?
O33 W8 O23 W9 -72.1(16) . . . . ?
O21 W8 O23 W9 14(4) . . . . ?
O11 W8 O23 W9 87.1(15) . . . . ?
O25 W8 O23 W9 5.9(13) . . . . ?
O27 P4 O25 W9 -178.0(18) . . . . ?
O13 P4 O25 W9 62(2) . . . . ?
O26 P4 O25 W9 -51(2) . . . . ?
O27 P4 O25 W8 50(3) . . . . ?
O13 P4 O25 W8 -70(2) . . . . ?
O26 P4 O25 W8 177.1(16) . . . . ?
O24 W9 O25 P4 -124(7) . . . . ?
O28 W9 O25 P4 130(2) . . . . ?
O113 W9 O25 P4 39(2) . . . . ?
O23 W9 O25 P4 -138(2) . . . . ?
O12 W9 O25 P4 -50(2) . . . . ?
O24 W9 O25 W8 18(8) . . . . ?
O28 W9 O25 W8 -87.7(10) . . . . ?
O113 W9 O25 W8 -178.1(12) . . . . ?
O23 W9 O25 W8 4.5(9) . . . . ?
O12 W9 O25 W8 92.6(10) . . . . ?
O22 W8 O25 P4 128(9) . . . . ?
O33 W8 O25 P4 -122(2) . . . . ?
O21 W8 O25 P4 -35.8(19) . . . . ?
O23 W8 O25 P4 141(2) . . . . ?
O11 W8 O25 P4 52(2) . . . . ?
O22 W8 O25 W9 -17(9) . . . . ?
O33 W8 O25 W9 92.3(13) . . . . ?
O21 W8 O25 W9 178.6(11) . . . . ?
O23 W8 O25 W9 -4.3(9) . . . . ?
O11 W8 O25 W9 -93.1(12) . . . . ?
O27 P4 O26 W4 -178(2) . . . . ?
O13 P4 O26 W4 -60(3) . . . . ?
O25 P4 O26 W4 54(3) . . . . ?
O27 P4 O26 W5 -50(3) . . . . ?
O13 P4 O26 W5 68(2) . . . . ?
O25 P4 O26 W5 -178.3(16) . . . . ?
O14 W4 O26 P4 29(12) . . . . ?
O29 W4 O26 P4 -131(3) . . . . ?
O15 W4 O26 P4 129(3) . . . . ?
O7 W4 O26 P4 42(3) . . . . ?
O113 W4 O26 P4 -43(2) . . . . ?
O14 W4 O26 W5 -110(11) . . . . ?
O29 W4 O26 W5 89.5(11) . . . . ?
O15 W4 O26 W5 -10.7(10) . . . . ?
O7 W4 O26 W5 -97.8(13) . . . . ?
O113 W4 O26 W5 177.4(11) . . . . ?
O16 W5 O26 P4 -93(9) . . . . ?
O17 W5 O26 P4 36(2) . . . . ?
O32 W5 O26 P4 125(2) . . . . ?
O15 W5 O26 P4 -135(2) . . . . ?
O8 W5 O26 P4 -52(2) . . . . ?
O16 W5 O26 W4 52(10) . . . . ?
O17 W5 O26 W4 -179.5(11) . . . . ?
O32 W5 O26 W4 -90.6(9) . . . . ?
O15 W5 O26 W4 10.1(10) . . . . ?
O8 W5 O26 W4 93.1(12) . . . . ?
O13 P4 O27 W6 -64(3) . . . . ?
O26 P4 O27 W6 53(3) . . . . ?
O25 P4 O27 W6 175.9(17) . . . . ?
O13 P4 O27 W7 70(3) . . . . ?
O26 P4 O27 W7 -172.6(19) . . . . ?
O25 P4 O27 W7 -50(3) . . . . ?
O18 W6 O27 P4 113(8) . . . . ?
O31 W6 O27 P4 -126(3) . . . . ?
O17 W6 O27 P4 -36(2) . . . . ?
O19 W6 O27 P4 140(3) . . . . ?
O9 W6 O27 P4 50(3) . . . . ?
O18 W6 O27 W7 -34(9) . . . . ?
O31 W6 O27 W7 88.3(11) . . . . ?
O17 W6 O27 W7 177.4(12) . . . . ?
O19 W6 O27 W7 -6.3(11) . . . . ?
O9 W6 O27 W7 -95.8(12) . . . . ?
O20 W7 O27 P4 -109(7) . . . . ?
O30 W7 O27 P4 122(3) . . . . ?
O21 W7 O27 P4 36(3) . . . . ?
O19 W7 O27 P4 -142(3) . . . . ?
O10 W7 O27 P4 -51(3) . . . . ?
O20 W7 O27 W6 40(7) . . . . ?
O30 W7 O27 W6 -89.8(11) . . . . ?
O21 W7 O27 W6 -175.7(11) . . . . ?
O19 W7 O27 W6 6.5(12) . . . . ?
O10 W7 O27 W6 97.4(18) . . . . ?
O24 W9 O28 W15 101(5) . . . . ?
O113 W9 O28 W15 -4(5) . . . . ?
O23 W9 O28 W15 -165(5) . . . . ?
O12 W9 O28 W15 -88(6) . . . . ?
O25 W9 O28 W15 -89(5) . . . . ?
O34 W15 O28 W9 -100(5) . . . . ?
O49 W15 O28 W9 87(6) . . . . ?
O35 W15 O28 W9 3(5) . . . . ?
O45 W15 O28 W9 164(5) . . . . ?
O46 W15 O28 W9 90(5) . . . . ?
O14 W4 O29 W10 -87(6) . . . . ?
O15 W4 O29 W10 167(6) . . . . ?
O7 W4 O29 W10 66(8) . . . . ?
O113 W4 O29 W10 9(6) . . . . ?
O26 W4 O29 W10 91(6) . . . . ?
O36 W10 O29 W4 94(6) . . . . ?
O50 W10 O29 W4 -66(8) . . . . ?
O35 W10 O29 W4 -7(6) . . . . ?
O37 W10 O29 W4 -168(6) . . . . ?
O47 W10 O29 W4 -93(6) . . . . ?
O20 W7 O30 W13 120(7) . . . . ?
O21 W7 O30 W13 14(7) . . . . ?
O19 W7 O30 W13 -145(7) . . . . ?
O10 W7 O30 W13 -43(11) . . . . ?
O27 W7 O30 W13 -69(7) . . . . ?
O42 W13 O30 W7 -116(7) . . . . ?
O53 W13 O30 W7 57(11) . . . . ?
O43 W13 O30 W7 -17(7) . . . . ?
O41 W13 O30 W7 144(7) . . . . ?
O48 W13 O30 W7 69(7) . . . . ?
O18 W6 O31 W12 -93(8) . . . . ?
O17 W6 O31 W12 16(8) . . . . ?
O19 W6 O31 W12 173(8) . . . . ?
O9 W6 O31 W12 80(10) . . . . ?
O27 W6 O31 W12 96(8) . . . . ?
O40 W12 O31 W6 88(8) . . . . ?
O52 W12 O31 W6 -86(10) . . . . ?
O39 W12 O31 W6 -11(8) . . . . ?
O41 W12 O31 W6 -173(8) . . . . ?
O48 W12 O31 W6 -100(8) . . . . ?
O16 W5 O32 W11 94(5) . . . . ?
O17 W5 O32 W11 -8(5) . . . . ?
O15 W5 O32 W11 -162(5) . . . . ?
O8 W5 O32 W11 -79(7) . . . . ?
O26 W5 O32 W11 -90(5) . . . . ?
O38 W11 O32 W5 -98(5) . . . . ?
O51 W11 O32 W5 91(7) . . . . ?
O39 W11 O32 W5 3(5) . . . . ?
O37 W11 O32 W5 167(6) . . . . ?
O47 W11 O32 W5 93(5) . . . . ?
O22 W8 O33 W14 -71(9) . . . . ?
O21 W8 O33 W14 32(8) . . . . ?
O23 W8 O33 W14 -170(8) . . . . ?
O11 W8 O33 W14 102(8) . . . . ?
O25 W8 O33 W14 117(9) . . . . ?
O44 W14 O33 W8 72(9) . . . . ?
O54 W14 O33 W8 -97(9) . . . . ?
O43 W14 O33 W8 -29(8) . . . . ?
O45 W14 O33 W8 170(9) . . . . ?
O46 W14 O33 W8 -113(9) . . . . ?
O34 W15 O35 W10 -124(3) . . . . ?
O49 W15 O35 W10 -24(3) . . . . ?
O45 W15 O35 W10 78(4) . . . . ?
O28 W15 O35 W10 141(3) . . . . ?
O46 W15 O35 W10 59(3) . . . . ?
O36 W10 O35 W15 124(3) . . . . ?
O50 W10 O35 W15 25(3) . . . . ?
O37 W10 O35 W15 -84(4) . . . . ?
O29 W10 O35 W15 -142(3) . . . . ?
O47 W10 O35 W15 -57(3) . . . . ?
O38 W11 O37 W10 175.1(17) . . . . ?
O51 W11 O37 W10 72.3(17) . . . . ?
O39 W11 O37 W10 -48(4) . . . . ?
O32 W11 O37 W10 -90.4(16) . . . . ?
O47 W11 O37 W10 -6.0(14) . . . . ?
O36 W10 O37 W11 -173.4(17) . . . . ?
O50 W10 O37 W11 -73.0(17) . . . . ?
O35 W10 O37 W11 34(4) . . . . ?
O29 W10 O37 W11 91.5(16) . . . . ?
O47 W10 O37 W11 6.3(15) . . . . ?
O51 W11 O38 Na3 -2.5(15) . . . . ?
O39 W11 O38 Na3 98.9(13) . . . . ?
O37 W11 O38 Na3 -97.8(14) . . . . ?
O32 W11 O38 Na3 -179.5(12) . . . . ?
O47 W11 O38 Na3 -103(6) . . . . ?
O38 W11 O39 W12 -122(2) . . . . ?
O51 W11 O39 W12 -18(2) . . . . ?
O37 W11 O39 W12 102(3) . . . . ?
O32 W11 O39 W12 144(2) . . . . ?
O47 W11 O39 W12 62.0(19) . . . . ?
O38 W11 O39 Na3 27.5(16) . . . 2_655 ?
O51 W11 O39 Na3 132.1(15) . . . 2_655 ?
O37 W11 O39 Na3 -108(3) . . . 2_655 ?
O32 W11 O39 Na3 -65.9(13) . . . 2_655 ?
O47 W11 O39 Na3 -148.2(14) . . . 2_655 ?
O40 W12 O39 W11 125(2) . . . . ?
O52 W12 O39 W11 22(2) . . . . ?
O41 W12 O39 W11 -95(3) . . . . ?
O31 W12 O39 W11 -144(2) . . . . ?
O48 W12 O39 W11 -64.7(19) . . . . ?
O40 W12 O39 Na3 -24.6(15) . . . 2_655 ?
O52 W12 O39 Na3 -127.4(14) . . . 2_655 ?
O41 W12 O39 Na3 116(3) . . . 2_655 ?
O31 W12 O39 Na3 66.6(15) . . . 2_655 ?
O48 W12 O39 Na3 145.5(13) . . . 2_655 ?
O42 W13 O41 W12 178.6(18) . . . . ?
O53 W13 O41 W12 76.9(18) . . . . ?
O43 W13 O41 W12 -32(4) . . . . ?
O30 W13 O41 W12 -90.3(17) . . . . ?
O48 W13 O41 W12 -6.8(15) . . . . ?
O40 W12 O41 W13 178.1(18) . . . . ?
O52 W12 O41 W13 -79.0(18) . . . . ?
O39 W12 O41 W13 38(4) . . . . ?
O31 W12 O41 W13 86.5(19) . . . . ?
O48 W12 O41 W13 6.5(15) . . . . ?
O44 W14 O43 W13 122(2) . . . . ?
O54 W14 O43 W13 21(3) . . . . ?
O45 W14 O43 W13 -79(4) . . . . ?
O33 W14 O43 W13 -140(3) . . . . ?
O46 W14 O43 W13 -60(2) . . . . ?
O42 W13 O43 W14 -125(2) . . . . ?
O53 W13 O43 W14 -22(3) . . . . ?
O41 W13 O43 W14 86(4) . . . . ?
O30 W13 O43 W14 146(3) . . . . ?
O48 W13 O43 W14 62(2) . . . . ?
O44 W14 O45 W15 -179.7(18) . . . . ?
O54 W14 O45 W15 -79(2) . . . . ?
O43 W14 O45 W15 21(4) . . . . ?
O33 W14 O45 W15 80.4(18) . . . . ?
O46 W14 O45 W15 1.4(15) . . . . ?
O44 W14 O45 Na4 -36(2) . . . . ?
O54 W14 O45 Na4 65(2) . . . . ?
O43 W14 O45 Na4 165(3) . . . . ?
O33 W14 O45 Na4 -135.7(19) . . . . ?
O46 W14 O45 Na4 145.2(19) . . . . ?
O34 W15 O45 W14 -179.6(17) . . . . ?
O49 W15 O45 W14 81.3(18) . . . . ?
O35 W15 O45 W14 -21(4) . . . . ?
O28 W15 O45 W14 -84.1(17) . . . . ?
O46 W15 O45 W14 -1.3(15) . . . . ?
O34 W15 O45 Na4 32.8(18) . . . . ?
O49 W15 O45 Na4 -66.4(17) . . . . ?
O35 W15 O45 Na4 -169(3) . . . . ?
O28 W15 O45 Na4 128.3(17) . . . . ?
O46 W15 O45 Na4 -148.9(17) . . . . ?
O55 P3 O46 W14 49(3) . . . . ?
O47 P3 O46 W14 174(2) . . . . ?
O48 P3 O46 W14 -63(3) . . . . ?
O55 P3 O46 W15 -72(2) . . . . ?
O47 P3 O46 W15 53(3) . . . . ?
O48 P3 O46 W15 176.3(16) . . . . ?
O44 W14 O46 P3 -147(16) . . . . ?
O54 W14 O46 P3 -38(3) . . . . ?
O43 W14 O46 P3 55(3) . . . . ?
O45 W14 O46 P3 -132(3) . . . . ?
O33 W14 O46 P3 136(3) . . . . ?
O44 W14 O46 W15 -15(17) . . . . ?
O54 W14 O46 W15 93.7(14) . . . . ?
O43 W14 O46 W15 -173.7(11) . . . . ?
O45 W14 O46 W15 -0.9(10) . . . . ?
O33 W14 O46 W15 -92.0(11) . . . . ?
O34 W15 O46 P3 152(6) . . . . ?
O49 W15 O46 P3 49(2) . . . . ?
O35 W15 O46 P3 -45(2) . . . . ?
O45 W15 O46 P3 142(2) . . . . ?
O28 W15 O46 P3 -130(2) . . . . ?
O34 W15 O46 W14 11(7) . . . . ?
O49 W15 O46 W14 -92.1(12) . . . . ?
O35 W15 O46 W14 173.7(12) . . . . ?
O45 W15 O46 W14 0.9(10) . . . . ?
O28 W15 O46 W14 88.9(10) . . . . ?
O46 P3 O47 W10 -55(3) . . . . ?
O55 P3 O47 W10 68(3) . . . . ?
O48 P3 O47 W10 -172.2(19) . . . . ?
O46 P3 O47 W11 168.5(19) . . . . ?
O55 P3 O47 W11 -68(3) . . . . ?
O48 P3 O47 W11 51(3) . . . . ?
O36 W10 O47 P3 -148(10) . . . . ?
O50 W10 O47 P3 -50(3) . . . . ?
O35 W10 O47 P3 39(3) . . . . ?
O37 W10 O47 P3 -151(3) . . . . ?
O29 W10 O47 P3 123(3) . . . . ?
O36 W10 O47 W11 -2(11) . . . . ?
O50 W10 O47 W11 95.9(13) . . . . ?
O35 W10 O47 W11 -174.5(13) . . . . ?
O37 W10 O47 W11 -4.5(11) . . . . ?
O29 W10 O47 W11 -91.3(12) . . . . ?
O38 W11 O47 P3 158(5) . . . . ?
O51 W11 O47 P3 56(2) . . . . ?
O39 W11 O47 P3 -43(2) . . . . ?
O37 W11 O47 P3 153(3) . . . . ?
O32 W11 O47 P3 -124(2) . . . . ?
O38 W11 O47 W10 10(7) . . . . ?
O51 W11 O47 W10 -92.6(13) . . . . ?
O39 W11 O47 W10 168.7(12) . . . . ?
O37 W11 O47 W10 4.7(11) . . . . ?
O32 W11 O47 W10 87.9(11) . . . . ?
O46 P3 O48 W13 58(2) . . . . ?
O55 P3 O48 W13 -55(2) . . . . ?
O47 P3 O48 W13 -177.9(18) . . . . ?
O46 P3 O48 W12 -178.8(17) . . . . ?
O55 P3 O48 W12 68(2) . . . . ?
O47 P3 O48 W12 -54(3) . . . . ?
O42 W13 O48 P3 -174(9) . . . . ?
O53 W13 O48 P3 47(2) . . . . ?
O43 W13 O48 P3 -49(2) . . . . ?
O41 W13 O48 P3 140(2) . . . . ?
O30 W13 O48 P3 -130(2) . . . . ?
O42 W13 O48 W12 51(10) . . . . ?
O53 W13 O48 W12 -88.1(11) . . . . ?
O43 W13 O48 W12 175.6(11) . . . . ?
O41 W13 O48 W12 4.8(11) . . . . ?
O30 W13 O48 W12 94.6(11) . . . . ?
O40 W12 O48 P3 171(5) . . . . ?
O52 W12 O48 P3 -46.9(19) . . . . ?
O39 W12 O48 P3 48.6(19) . . . . ?
O41 W12 O48 P3 -143(2) . . . . ?
O31 W12 O48 P3 130(2) . . . . ?
O40 W12 O48 W13 -50(6) . . . . ?
O52 W12 O48 W13 91.7(10) . . . . ?
O39 W12 O48 W13 -172.8(10) . . . . ?
O41 W12 O48 W13 -4.8(11) . . . . ?
O31 W12 O48 W13 -91.9(11) . . . . ?
O34 W15 O49 Fe1 134(2) . . . . ?
O35 W15 O49 Fe1 30(3) . . . . ?
O45 W15 O49 Fe1 -129(2) . . . . ?
O28 W15 O49 Fe1 -52(6) . . . . ?
O46 W15 O49 Fe1 -56(2) . . . . ?
O58 Fe1 O49 W15 103(10) . . . . ?
O50 Fe1 O49 W15 -34(2) . . . . ?
O57 Fe1 O49 W15 -127(3) . . . . ?
O63 Fe1 O49 W15 140(2) . . . . ?
O55 Fe1 O49 W15 60(2) . . . . ?
O36 W10 O50 Fe1 -143(3) . . . . ?
O35 W10 O50 Fe1 -41(3) . . . . ?
O37 W10 O50 Fe1 118(3) . . . . ?
O29 W10 O50 Fe1 17(7) . . . . ?
O47 W10 O50 Fe1 45(3) . . . . ?
O58 Fe1 O50 W10 -131(3) . . . . ?
O57 Fe1 O50 W10 135(3) . . . . ?
O49 Fe1 O50 W10 44(3) . . . . ?
O63 Fe1 O50 W10 2(10) . . . . ?
O55 Fe1 O50 W10 -42(3) . . . . ?
O38 W11 O51 Co1 129(3) . . . . ?
O39 W11 O51 Co1 25(3) . . . . ?
O37 W11 O51 Co1 -134(3) . . . . ?
O32 W11 O51 Co1 -60(5) . . . . ?
O47 W11 O51 Co1 -62(3) . . . . ?
O52 Co1 O51 W11 -32(3) . . . . ?
O59 Co1 O51 W11 -120(3) . . . . ?
O60 Co1 O51 W11 93(6) . . . . ?
O58 Co1 O51 W11 142(3) . . . . ?
O55 Co1 O51 W11 60(3) . . . . ?
O51 Co1 O52 W12 43(2) . . . . ?
O59 Co1 O52 W12 135(3) . . . . ?
O60 Co1 O52 W12 -127(2) . . . . ?
O58 Co1 O52 W12 -63(11) . . . . ?
O55 Co1 O52 W12 -48(2) . . . . ?
O40 W12 O52 Co1 -141(2) . . . . ?
O39 W12 O52 Co1 -41(2) . . . . ?
O41 W12 O52 Co1 118(2) . . . . ?
O31 W12 O52 Co1 32(6) . . . . ?
O48 W12 O52 Co1 46(2) . . . . ?
O42 W13 O53 Fe2 130(3) . . . . ?
O43 W13 O53 Fe2 29(3) . . . . ?
O41 W13 O53 Fe2 -130(2) . . . . ?
O30 W13 O53 Fe2 -43(7) . . . . ?
O48 W13 O53 Fe2 -55(2) . . . . ?
O61 Fe2 O53 W13 -121(3) . . . . ?
O54 Fe2 O53 W13 -30(3) . . . . ?
O60 Fe2 O53 W13 140(2) . . . . ?
O55 Fe2 O53 W13 55(2) . . . . ?
O63 Fe2 O53 W13 40(10) . . . . ?
O44 W14 O54 Fe2 -134(4) . . . . ?
O43 W14 O54 Fe2 -31(4) . . . . ?
O45 W14 O54 Fe2 127(4) . . . . ?
O33 W14 O54 Fe2 34(7) . . . . ?
O46 W14 O54 Fe2 50(4) . . . . ?
O61 Fe2 O54 W14 132(4) . . . . ?
O60 Fe2 O54 W14 -71(9) . . . . ?
O53 Fe2 O54 W14 34(4) . . . . ?
O55 Fe2 O54 W14 -54(4) . . . . ?
O63 Fe2 O54 W14 -139(4) . . . . ?
O46 P3 O55 Fe2 -53(3) . . . . ?
O47 P3 O55 Fe2 180(2) . . . . ?
O48 P3 O55 Fe2 56(3) . . . . ?
O46 P3 O55 Fe1 77(2) . . . . ?
O47 P3 O55 Fe1 -51(3) . . . . ?
O48 P3 O55 Fe1 -174.4(16) . . . . ?
O46 P3 O55 Co1 -178.9(15) . . . . ?
O47 P3 O55 Co1 54(2) . . . . ?
O48 P3 O55 Co1 -70(2) . . . . ?
O61 Fe2 O55 P3 93(10) . . . . ?
O54 Fe2 O55 P3 43(3) . . . . ?
O60 Fe2 O55 P3 -141(3) . . . . ?
O53 Fe2 O55 P3 -46(3) . . . . ?
O63 Fe2 O55 P3 133(3) . . . . ?
O61 Fe2 O55 Fe1 -44(10) . . . . ?
O54 Fe2 O55 Fe1 -94.2(13) . . . . ?
O60 Fe2 O55 Fe1 82.6(10) . . . . ?
O53 Fe2 O55 Fe1 177.7(12) . . . . ?
O63 Fe2 O55 Fe1 -4.2(10) . . . . ?
O61 Fe2 O55 Co1 -131(9) . . . . ?
O54 Fe2 O55 Co1 178.4(13) . . . . ?
O60 Fe2 O55 Co1 -4.8(10) . . . . ?
O53 Fe2 O55 Co1 90.2(11) . . . . ?
O63 Fe2 O55 Co1 -91.7(10) . . . . ?
O58 Fe1 O55 P3 131(2) . . . . ?
O50 Fe1 O55 P3 33(2) . . . . ?
O57 Fe1 O55 P3 -121(9) . . . . ?
O49 Fe1 O55 P3 -54(2) . . . . ?
O63 Fe1 O55 P3 -141(2) . . . . ?
O58 Fe1 O55 Fe2 -84.3(12) . . . . ?
O50 Fe1 O55 Fe2 177.7(12) . . . . ?
O57 Fe1 O55 Fe2 23(10) . . . . ?
O49 Fe1 O55 Fe2 90.5(12) . . . . ?
O63 Fe1 O55 Fe2 4.2(10) . . . . ?
O58 Fe1 O55 Co1 7.9(11) . . . . ?
O50 Fe1 O55 Co1 -90.2(11) . . . . ?
O57 Fe1 O55 Co1 115(10) . . . . ?
O49 Fe1 O55 Co1 -177.4(11) . . . . ?
O63 Fe1 O55 Co1 96.3(9) . . . . ?
O52 Co1 O55 P3 53.2(19) . . . . ?
O51 Co1 O55 P3 -38.9(19) . . . . ?
O59 Co1 O55 P3 133(24) . . . . ?
O60 Co1 O55 P3 147.9(19) . . . . ?
O58 Co1 O55 P3 -128.5(19) . . . . ?
O52 Co1 O55 Fe2 -89.9(12) . . . . ?
O51 Co1 O55 Fe2 178.0(12) . . . . ?
O59 Co1 O55 Fe2 -10(25) . . . . ?
O60 Co1 O55 Fe2 4.8(9) . . . . ?
O58 Co1 O55 Fe2 88.4(11) . . . . ?
O52 Co1 O55 Fe1 174.6(11) . . . . ?
O51 Co1 O55 Fe1 82.5(12) . . . . ?
O59 Co1 O55 Fe1 -105(24) . . . . ?
O60 Co1 O55 Fe1 -90.7(10) . . . . ?
O58 Co1 O55 Fe1 -7.1(9) . . . . ?
O64 Co3 O56 Na4 179(2) . . . . ?
O74 Co3 O56 Na4 -8(2) . . . . ?
O79 Co3 O56 Na4 113(12) . . . . ?
O78 Co3 O56 Na4 -87.9(19) . . . . ?
O75 Co3 O56 Na4 86.3(19) . . . . ?
O64 W16 O57 Fe1 110(3) . . . . ?
O65 W16 O57 Fe1 -145(3) . . . . ?
O80 W16 O57 Fe1 1(6) . . . . ?
O66 W16 O57 Fe1 -47(3) . . . . ?
O76 W16 O57 Fe1 23(3) . . . . ?
O58 Fe1 O57 W16 27(3) . . . . ?
O50 Fe1 O57 W16 125(3) . . . . ?
O49 Fe1 O57 W16 -147(3) . . . . ?
O63 Fe1 O57 W16 -61(3) . . . . ?
O55 Fe1 O57 W16 -80(10) . . . . ?
O67 W17 O58 Fe1 142(2) . . . . ?
O66 W17 O58 Fe1 44(2) . . . . ?
O81 W17 O58 Fe1 -46(6) . . . . ?
O68 W17 O58 Fe1 -120(2) . . . . ?
O76 W17 O58 Fe1 -35.7(19) . . . . ?
O67 W17 O58 Co1 -57.7(16) . . . . ?
O66 W17 O58 Co1 -155.7(16) . . . . ?
O81 W17 O58 Co1 114(5) . . . . ?
O68 W17 O58 Co1 40.2(16) . . . . ?
O76 W17 O58 Co1 125.0(15) . . . . ?
O50 Fe1 O58 W17 -112(2) . . . . ?
O57 Fe1 O58 W17 -19(2) . . . . ?
O49 Fe1 O58 W17 111(9) . . . . ?
O63 Fe1 O58 W17 74(2) . . . . ?
O55 Fe1 O58 W17 154(2) . . . . ?
O50 Fe1 O58 Co1 84.9(12) . . . . ?
O57 Fe1 O58 Co1 178.5(13) . . . . ?
O49 Fe1 O58 Co1 -52(10) . . . . ?
O63 Fe1 O58 Co1 -88.5(11) . . . . ?
O55 Fe1 O58 Co1 -8.6(11) . . . . ?
O52 Co1 O58 W17 -143(10) . . . . ?
O51 Co1 O58 W17 110.4(16) . . . . ?
O59 Co1 O58 W17 18.6(17) . . . . ?
O60 Co1 O58 W17 -78.8(14) . . . . ?
O55 Co1 O58 W17 -158.3(15) . . . . ?
O52 Co1 O58 Fe1 24(11) . . . . ?
O51 Co1 O58 Fe1 -82.8(13) . . . . ?
O59 Co1 O58 Fe1 -174.6(13) . . . . ?
O60 Co1 O58 Fe1 88.1(11) . . . . ?
O55 Co1 O58 Fe1 8.5(11) . . . . ?
O52 Co1 O59 Na3 -97.2(16) . . . . ?
O51 Co1 O59 Na3 -5.3(17) . . . . ?
O60 Co1 O59 Na3 168.1(14) . . . . ?
O58 Co1 O59 Na3 84.8(15) . . . . ?
O55 Co1 O59 Na3 -177(100) . . . . ?
O69 W18 O60 Fe2 -135.9(16) . . . . ?
O68 W18 O60 Fe2 127.8(19) . . . . ?
O70 W18 O60 Fe2 -30.2(18) . . . . ?
O82 W18 O60 Fe2 57(4) . . . . ?
O77 W18 O60 Fe2 39.8(15) . . . . ?
O69 W18 O60 Co1 54.2(16) . . . . ?
O68 W18 O60 Co1 -42.1(17) . . . . ?
O70 W18 O60 Co1 159.9(16) . . . . ?
O82 W18 O60 Co1 -113(3) . . . . ?
O77 W18 O60 Co1 -130.1(14) . . . . ?
O61 Fe2 O60 W18 8.4(18) . . . . ?
O54 Fe2 O60 W18 -149(7) . . . . ?
O53 Fe2 O60 W18 107.3(16) . . . . ?
O55 Fe2 O60 W18 -165.9(16) . . . . ?
O63 Fe2 O60 W18 -80.0(16) . . . . ?
O61 Fe2 O60 Co1 179.9(12) . . . . ?
O54 Fe2 O60 Co1 23(8) . . . . ?
O53 Fe2 O60 Co1 -81.3(11) . . . . ?
O55 Fe2 O60 Co1 5.6(11) . . . . ?
O63 Fe2 O60 Co1 91.5(10) . . . . ?
O52 Co1 O60 W18 -102.1(15) . . . . ?
O51 Co1 O60 W18 133(5) . . . . ?
O59 Co1 O60 W18 -13.7(17) . . . . ?
O58 Co1 O60 W18 83.6(14) . . . . ?
O55 Co1 O60 W18 167.0(15) . . . . ?
O52 Co1 O60 Fe2 85.7(12) . . . . ?
O51 Co1 O60 Fe2 -39(6) . . . . ?
O59 Co1 O60 Fe2 174.0(12) . . . . ?
O58 Co1 O60 Fe2 -88.6(11) . . . . ?
O55 Co1 O60 Fe2 -5.2(10) . . . . ?
O71 W19 O61 Fe2 136(3) . . . . ?
O72 W19 O61 Fe2 -117(3) . . . . ?
O70 W19 O61 Fe2 40(3) . . . . ?
O83 W19 O61 Fe2 -16(6) . . . . ?
O77 W19 O61 Fe2 -30(3) . . . . ?
O54 Fe2 O61 W19 159(3) . . . . ?
O60 Fe2 O61 W19 -17(3) . . . . ?
O53 Fe2 O61 W19 -113(3) . . . . ?
O55 Fe2 O61 W19 108(9) . . . . ?
O63 Fe2 O61 W19 69(3) . . . . ?
O76 P2 O63 Fe2 -118.9(17) . . . . ?
O78 P2 O63 Fe2 120.4(16) . . . . ?
O77 P2 O63 Fe2 0(2) . . . . ?
O76 P2 O63 Fe1 6(2) . . . . ?
O78 P2 O63 Fe1 -115.0(15) . . . . ?
O77 P2 O63 Fe1 125.0(15) . . . . ?
O61 Fe2 O63 P2 -46.7(18) . . . . ?
O54 Fe2 O63 P2 -137.4(19) . . . . ?
O60 Fe2 O63 P2 52.5(17) . . . . ?
O53 Fe2 O63 P2 153(7) . . . . ?
O55 Fe2 O63 P2 137.7(17) . . . . ?
O61 Fe2 O63 Fe1 -180.0(12) . . . . ?
O54 Fe2 O63 Fe1 89.3(13) . . . . ?
O60 Fe2 O63 Fe1 -80.7(10) . . . . ?
O53 Fe2 O63 Fe1 20(8) . . . . ?
O55 Fe2 O63 Fe1 4.5(11) . . . . ?
O58 Fe1 O63 P2 -51.5(17) . . . . ?
O50 Fe1 O63 P2 175(6) . . . . ?
O57 Fe1 O63 P2 42.5(18) . . . . ?
O49 Fe1 O63 P2 133.1(18) . . . . ?
O55 Fe1 O63 P2 -139.9(17) . . . . ?
O58 Fe1 O63 Fe2 84.2(11) . . . . ?
O50 Fe1 O63 Fe2 -49(7) . . . . ?
O57 Fe1 O63 Fe2 178.2(12) . . . . ?
O49 Fe1 O63 Fe2 -91.2(11) . . . . ?
O55 Fe1 O63 Fe2 -4.2(10) . . . . ?
O65 W16 O64 Co3 -147(3) . . . . ?
O57 W16 O64 Co3 -43(3) . . . . ?
O80 W16 O64 Co3 115(3) . . . . ?
O66 W16 O64 Co3 48(5) . . . . ?
O76 W16 O64 Co3 36(3) . . . . ?
O74 Co3 O64 W16 -35(13) . . . . ?
O79 Co3 O64 W16 -125(3) . . . . ?
O78 Co3 O64 W16 -29(3) . . . . ?
O56 Co3 O64 W16 61(3) . . . . ?
O75 Co3 O64 W16 145(3) . . . . ?
O67 W17 O66 W16 179.2(16) . . . . ?
O58 W17 O66 W16 -75.4(17) . . . . ?
O81 W17 O66 W16 91.6(18) . . . . ?
O68 W17 O66 W16 8(6) . . . . ?
O76 W17 O66 W16 3.3(15) . . . . ?
O67 W17 O66 Na2 57.2(17) . . . . ?
O58 W17 O66 Na2 162.6(16) . . . . ?
O81 W17 O66 Na2 -30.5(17) . . . . ?
O68 W17 O66 Na2 -114(5) . . . . ?
O76 W17 O66 Na2 -118.8(17) . . . . ?
O64 W16 O66 W17 -16(4) . . . . ?
O65 W16 O66 W17 178.9(18) . . . . ?
O57 W16 O66 W17 77.3(18) . . . . ?
O80 W16 O66 W17 -85.5(18) . . . . ?
O76 W16 O66 W17 -3.3(15) . . . . ?
O64 W16 O66 Na2 112(3) . . . . ?
O65 W16 O66 Na2 -53.5(15) . . . . ?
O57 W16 O66 Na2 -155.1(14) . . . . ?
O80 W16 O66 Na2 42.1(12) . . . . ?
O76 W16 O66 Na2 124.3(14) . . . . ?
O69 W18 O68 W17 -141(5) . . . . ?
O70 W18 O68 W17 56(7) . . . . ?
O60 W18 O68 W17 -41(5) . . . . ?
O82 W18 O68 W17 121(5) . . . . ?
O77 W18 O68 W17 40(5) . . . . ?
O67 W17 O68 W18 145(5) . . . . ?
O66 W17 O68 W18 -44(8) . . . . ?
O58 W17 O68 W18 40(5) . . . . ?
O81 W17 O68 W18 -127(5) . . . . ?
O76 W17 O68 W18 -39(5) . . . . ?
O69 W18 O70 W19 171.0(19) . . . . ?
O68 W18 O70 W19 -26(5) . . . . ?
O60 W18 O70 W19 69(2) . . . . ?
O82 W18 O70 W19 -93(2) . . . . ?
O77 W18 O70 W19 -9.7(17) . . . . ?
O71 W19 O70 W18 -172(2) . . . . ?
O61 W19 O70 W18 -69(2) . . . . ?
O72 W19 O70 W18 29(5) . . . . ?
O83 W19 O70 W18 91(2) . . . . ?
O77 W19 O70 W18 9.9(17) . . . . ?
O61 W19 O71 Na1 35(2) . . . . ?
O72 W19 O71 Na1 -62(2) . . . . ?
O70 W19 O71 Na1 127(2) . . . . ?
O83 W19 O71 Na1 -155(2) . . . . ?
O77 W19 O71 Na1 135(4) . . . . ?
O74 Co2 O72 W19 115(21) . . . . ?
O84 Co2 O72 W19 133(3) . . . . ?
O78 Co2 O72 W19 34(3) . . . . ?
O62 Co2 O72 W19 -58(3) . . . . ?
O73 Co2 O72 W19 -143(3) . . . . ?
O71 W19 O72 Co2 143(3) . . . . ?
O61 W19 O72 Co2 39(3) . . . . ?
O70 W19 O72 Co2 -58(5) . . . . ?
O83 W19 O72 Co2 -118(3) . . . . ?
O77 W19 O72 Co2 -40(3) . . . . ?
O72 Co2 O74 Co3 -75(21) . . . . ?
O84 Co2 O74 Co3 -93.1(18) . . . . ?
O78 Co2 O74 Co3 6.4(15) . . . . ?
O62 Co2 O74 Co3 98.0(16) . . . . ?
O73 Co2 O74 Co3 -177.2(17) . . . . ?
O64 Co3 O74 Co2 0(12) . . . . ?
O79 Co3 O74 Co2 89.2(18) . . . . ?
O78 Co3 O74 Co2 -6.5(15) . . . . ?
O56 Co3 O74 Co2 -96.3(19) . . . . ?
O75 Co3 O74 Co2 179.4(17) . . . . ?
O63 P2 O76 W17 58(3) . . . . ?
O78 P2 O76 W17 173.8(18) . . . . ?
O77 P2 O76 W17 -63(2) . . . . ?
O63 P2 O76 W16 -67(2) . . . . ?
O78 P2 O76 W16 48(2) . . . . ?
O77 P2 O76 W16 171.7(18) . . . . ?
O67 W17 O76 P2 165(12) . . . . ?
O66 W17 O76 P2 -140(2) . . . . ?
O58 W17 O76 P2 -47(2) . . . . ?
O81 W17 O76 P2 131(2) . . . . ?
O68 W17 O76 P2 41(2) . . . . ?
O67 W17 O76 W16 -58(14) . . . . ?
O66 W17 O76 W16 -2.5(12) . . . . ?
O58 W17 O76 W16 90.4(11) . . . . ?
O81 W17 O76 W16 -92.0(11) . . . . ?
O68 W17 O76 W16 178.9(13) . . . . ?
O64 W16 O76 P2 -42(2) . . . . ?
O65 W16 O76 P2 154(6) . . . . ?
O57 W16 O76 P2 55(2) . . . . ?
O80 W16 O76 P2 -134(2) . . . . ?
O66 W16 O76 P2 143(2) . . . . ?
O64 W16 O76 W17 177.3(12) . . . . ?
O65 W16 O76 W17 13(7) . . . . ?
O57 W16 O76 W17 -86.4(13) . . . . ?
O80 W16 O76 W17 85.2(13) . . . . ?
O66 W16 O76 W17 2.1(10) . . . . ?
O63 P2 O77 W19 62(2) . . . . ?
O76 P2 O77 W19 -175.4(18) . . . . ?
O78 P2 O77 W19 -52(2) . . . . ?
O63 P2 O77 W18 -62.0(19) . . . . ?
O76 P2 O77 W18 60(2) . . . . ?
O78 P2 O77 W18 -176.3(14) . . . . ?
O71 W19 O77 P2 -151(4) . . . . ?
O61 W19 O77 P2 -49(2) . . . . ?
O72 W19 O77 P2 44(2) . . . . ?
O70 W19 O77 P2 -143(2) . . . . ?
O83 W19 O77 P2 136(2) . . . . ?
O71 W19 O77 W18 -15(5) . . . . ?
O61 W19 O77 W18 86.9(13) . . . . ?
O72 W19 O77 W18 -179.2(12) . . . . ?
O70 W19 O77 W18 -6.6(11) . . . . ?
O83 W19 O77 W18 -87.5(13) . . . . ?
O69 W18 O77 P2 153(15) . . . . ?
O68 W18 O77 P2 -41.8(19) . . . . ?
O70 W18 O77 P2 144(2) . . . . ?
O60 W18 O77 P2 42.7(16) . . . . ?
O82 W18 O77 P2 -132.0(17) . . . . ?
O69 W18 O77 W19 16(16) . . . . ?
O68 W18 O77 W19 -179.0(13) . . . . ?
O70 W18 O77 W19 7.0(12) . . . . ?
O60 W18 O77 W19 -94.4(9) . . . . ?
O82 W18 O77 W19 90.8(10) . . . . ?
O63 P2 O78 Co3 81(2) . . . . ?
O76 P2 O78 Co3 -40(3) . . . . ?
O77 P2 O78 Co3 -160.1(19) . . . . ?
O63 P2 O78 Co2 -79(2) . . . . ?
O76 P2 O78 Co2 160.1(19) . . . . ?
O77 P2 O78 Co2 40(2) . . . . ?
O64 Co3 O78 P2 22(2) . . . . ?
O74 Co3 O78 P2 -159(3) . . . . ?
O79 Co3 O78 P2 113(2) . . . . ?
O56 Co3 O78 P2 -64(2) . . . . ?
O75 Co3 O78 P2 -111(8) . . . . ?
O64 Co3 O78 Co2 -173.4(12) . . . . ?
O74 Co3 O78 Co2 5.7(13) . . . . ?
O79 Co3 O78 Co2 -81.9(12) . . . . ?
O56 Co3 O78 Co2 100.5(13) . . . . ?
O75 Co3 O78 Co2 54(9) . . . . ?
O72 Co2 O78 P2 -24(2) . . . . ?
O74 Co2 O78 P2 160(2) . . . . ?
O84 Co2 O78 P2 -113(2) . . . . ?
O62 Co2 O78 P2 63(2) . . . . ?
O73 Co2 O78 P2 137(7) . . . . ?
O72 Co2 O78 Co3 169.8(12) . . . . ?
O74 Co2 O78 Co3 -6.1(14) . . . . ?
O84 Co2 O78 Co3 81.0(14) . . . . ?
O62 Co2 O78 Co3 -103.2(11) . . . . ?
O73 Co2 O78 Co3 -29(8) . . . . ?
O85 W25 O79 Co3 -108(6) . . . . ?
O96 W25 O79 Co3 148(6) . . . . ?
O86 W25 O79 Co3 -8(6) . . . . ?
O101 W25 O79 Co3 59(8) . . . . ?
O97 W25 O79 Co3 73(6) . . . . ?
O64 Co3 O79 W25 17(6) . . . . ?
O74 Co3 O79 W25 -155(6) . . . . ?
O78 Co3 O79 W25 -76(6) . . . . ?
O56 Co3 O79 W25 83(15) . . . . ?
O75 Co3 O79 W25 110(6) . . . . ?
O86 W20 O80 W16 -21(4) . . . . ?
O87 W20 O80 W16 80(4) . . . . ?
O88 W20 O80 W16 -178(4) . . . . ?
O102 W20 O80 W16 -105(6) . . . . ?
O98 W20 O80 W16 -99(4) . . . . ?
O64 W16 O80 W20 18(4) . . . . ?
O65 W16 O80 W20 -86(4) . . . . ?
O57 W16 O80 W20 127(5) . . . . ?
O66 W16 O80 W20 176(5) . . . . ?
O76 W16 O80 W20 105(4) . . . . ?
O67 W17 O81 W21 129(8) . . . . ?
O66 W17 O81 W21 -133(8) . . . . ?
O58 W17 O81 W21 -43(12) . . . . ?
O68 W17 O81 W21 31(8) . . . . ?
O76 W17 O81 W21 -53(8) . . . . ?
O89 W21 O81 W17 -130(8) . . . . ?
O103 W21 O81 W17 23(12) . . . . ?
O90 W21 O81 W17 -32(8) . . . . ?
O88 W21 O81 W17 126(8) . . . . ?
O91 W22 O82 W18 90(6) . . . . ?
O90 W22 O82 W18 -12(6) . . . . ?
O92 W22 O82 W18 -167(6) . . . . ?
O104 W22 O82 W18 -93(7) . . . . ?
O99 W22 O82 W18 -98(6) . . . . ?
O69 W18 O82 W22 -85(6) . . . . ?
O68 W18 O82 W22 12(6) . . . . ?
O70 W18 O82 W22 172(6) . . . . ?
O60 W18 O82 W22 83(7) . . . . ?
O77 W18 O82 W22 100(6) . . . . ?
O93 W23 O83 W19 -81(5) . . . . ?
O92 W23 O83 W19 180(5) . . . . ?
O94 W23 O83 W19 23(5) . . . . ?
O105 W23 O83 W19 97(7) . . . . ?
O99 W23 O83 W19 106(5) . . . . ?
O71 W19 O83 W23 83(5) . . . . ?
O61 W19 O83 W23 -124(5) . . . . ?
O72 W19 O83 W23 -23(5) . . . . ?
O70 W19 O83 W23 177(5) . . . . ?
O77 W19 O83 W23 -110(5) . . . . ?
O95 W24 O84 Co2 138(6) . . . . ?
O94 W24 O84 Co2 32(6) . . . . ?
O96 W24 O84 Co2 -125(6) . . . . ?
O100 W24 O84 Co2 -30(9) . . . . ?
O97 W24 O84 Co2 -49(6) . . . . ?
O72 Co2 O84 W24 -41(6) . . . . ?
O74 Co2 O84 W24 138(6) . . . . ?
O78 Co2 O84 W24 56(6) . . . . ?
O62 Co2 O84 W24 -104(8) . . . . ?
O73 Co2 O84 W24 -132(6) . . . . ?
O80 W20 O86 W25 -135(5) . . . . ?
O87 W20 O86 W25 120(5) . . . . ?
O88 W20 O86 W25 -42(8) . . . . ?
O102 W20 O86 W25 24(5) . . . . ?
O98 W20 O86 W25 -55(5) . . . . ?
O85 W25 O86 W20 -119(5) . . . . ?
O79 W25 O86 W20 137(5) . . . . ?
O96 W25 O86 W20 40(8) . . . . ?
O101 W25 O86 W20 -27(5) . . . . ?
O97 W25 O86 W20 57(5) . . . . ?
O86 W20 O88 W21 -20(5) . . . . ?
O80 W20 O88 W21 71.9(17) . . . . ?
O87 W20 O88 W21 176.9(17) . . . . ?
O102 W20 O88 W21 -87.8(18) . . . . ?
O98 W20 O88 W21 -7.4(16) . . . . ?
O86 W20 O88 Na2 -131(4) . . . . ?
O80 W20 O88 Na2 -38.7(12) . . . . ?
O87 W20 O88 Na2 66.2(14) . . . . ?
O102 W20 O88 Na2 161.6(13) . . . . ?
O98 W20 O88 Na2 -118.0(13) . . . . ?
O89 W21 O88 W20 -173.2(19) . . . . ?
O81 W21 O88 W20 -75.1(18) . . . . ?
O103 W21 O88 W20 87.3(18) . . . . ?
O90 W21 O88 W20 19(4) . . . . ?
O89 W21 O88 Na2 -62.6(16) . . . . ?
O81 W21 O88 Na2 35.5(13) . . . . ?
O103 W21 O88 Na2 -162.1(13) . . . . ?
O90 W21 O88 Na2 130(3) . . . . ?
O91 W22 O90 W21 132(4) . . . . ?
O82 W22 O90 W21 -123(4) . . . . ?
O92 W22 O90 W21 -33(6) . . . . ?
O104 W22 O90 W21 40(4) . . . . ?
O99 W22 O90 W21 -41(4) . . . . ?
O89 W21 O90 W22 -135(4) . . . . ?
O81 W21 O90 W22 128(4) . . . . ?
O103 W21 O90 W22 -37(4) . . . . ?
O88 W21 O90 W22 33(7) . . . . ?
O83 W23 O92 W22 -70(3) . . . . ?
O93 W23 O92 W22 -174(3) . . . . ?
O94 W23 O92 W22 22(6) . . . . ?
O105 W23 O92 W22 92(3) . . . . ?
O99 W23 O92 W22 11(2) . . . . ?
O91 W22 O92 W23 176(2) . . . . ?
O82 W22 O92 W23 72(3) . . . . ?
O90 W22 O92 W23 -19(5) . . . . ?
O104 W22 O92 W23 -92(3) . . . . ?
O99 W22 O92 W23 -11(2) . . . . ?
O83 W23 O94 W24 124(6) . . . . ?
O93 W23 O94 W24 -132(6) . . . . ?
O92 W23 O94 W24 31(9) . . . . ?
O105 W23 O94 W24 -39(6) . . . . ?
O99 W23 O94 W24 42(6) . . . . ?
O95 W24 O94 W23 129(6) . . . . ?
O84 W24 O94 W23 -129(6) . . . . ?
O96 W24 O94 W23 -28(9) . . . . ?
O100 W24 O94 W23 34(6) . . . . ?
O97 W24 O94 W23 -47(6) . . . . ?
O85 W25 O96 W24 -178(2) . . . . ?
O79 W25 O96 W24 -74(2) . . . . ?
O86 W25 O96 W24 24(5) . . . . ?
O101 W25 O96 W24 89(2) . . . . ?
O97 W25 O96 W24 5.7(18) . . . . ?
O95 W24 O96 W25 177(2) . . . . ?
O84 W24 O96 W25 75(2) . . . . ?
O94 W24 O96 W25 -25(6) . . . . ?
O100 W24 O96 W25 -85(2) . . . . ?
O97 W24 O96 W25 -5.9(19) . . . . ?
O99 P1 O97 W24 -65(3) . . . . ?
O98 P1 O97 W24 179(2) . . . . ?
O106 P1 O97 W24 51(3) . . . . ?
O99 P1 O97 W25 -178.5(18) . . . . ?
O98 P1 O97 W25 65(2) . . . . ?
O106 P1 O97 W25 -62(2) . . . . ?
O95 W24 O97 P1 -101(11) . . . . ?
O84 W24 O97 P1 140(2) . . . . ?
O94 W24 O97 P1 48(2) . . . . ?
O96 W24 O97 P1 -125(2) . . . . ?
O100 W24 O97 P1 -34(2) . . . . ?
O95 W24 O97 W25 27(11) . . . . ?
O84 W24 O97 W25 -92.0(13) . . . . ?
O94 W24 O97 W25 176.2(15) . . . . ?
O96 W24 O97 W25 3.9(13) . . . . ?
O100 W24 O97 W25 94.3(12) . . . . ?
O85 W25 O97 P1 63(24) . . . . ?
O79 W25 O97 P1 -136(2) . . . . ?
O96 W25 O97 P1 129(2) . . . . ?
O86 W25 O97 P1 -44(2) . . . . ?
O101 W25 O97 P1 40(2) . . . . ?
O85 W25 O97 W24 -70(23) . . . . ?
O79 W25 O97 W24 90.8(12) . . . . ?
O96 W25 O97 W24 -4.1(13) . . . . ?
O86 W25 O97 W24 -177.0(13) . . . . ?
O101 W25 O97 W24 -93.3(11) . . . . ?
O99 P1 O98 W20 175(2) . . . . ?
O106 P1 O98 W20 58(3) . . . . ?
O97 P1 O98 W20 -72(3) . . . . ?
O86 W20 O98 P1 50(3) . . . . ?
O80 W20 O98 P1 142(3) . . . . ?
O87 W20 O98 P1 -31(19) . . . . ?
O88 W20 O98 P1 -125(3) . . . . ?
O102 W20 O98 P1 -40(3) . . . . ?
O98 P1 O99 W23 169(2) . . . . ?
O106 P1 O99 W23 -68(3) . . . . ?
O97 P1 O99 W23 57(3) . . . . ?
O98 P1 O99 W22 -59(3) . . . . ?
O106 P1 O99 W22 64(3) . . . . ?
O97 P1 O99 W22 -170(2) . . . . ?
O83 W23 O99 P1 -128(3) . . . . ?
O93 W23 O99 P1 102(10) . . . . ?
O92 W23 O99 P1 139(3) . . . . ?
O94 W23 O99 P1 -37(3) . . . . ?
O105 W23 O99 P1 49(2) . . . . ?
O83 W23 O99 W22 86.2(15) . . . . ?
O93 W23 O99 W22 -43(10) . . . . ?
O92 W23 O99 W22 -6.9(14) . . . . ?
O94 W23 O99 W22 177.6(15) . . . . ?
O105 W23 O99 W22 -96.6(13) . . . . ?
O91 W22 O99 P1 -101(6) . . . . ?
O82 W22 O99 P1 129(3) . . . . ?
O90 W22 O99 P1 37(3) . . . . ?
O92 W22 O99 P1 -140(3) . . . . ?
O104 W22 O99 P1 -50(2) . . . . ?
O91 W22 O99 W23 45(7) . . . . ?
O82 W22 O99 W23 -84.8(11) . . . . ?
O90 W22 O99 W23 -176.9(13) . . . . ?
O92 W22 O99 W23 6.5(13) . . . . ?
O104 W22 O99 W23 96.7(12) . . . . ?
O107 W38 O100 W24 114(5) . . . . ?
O105 W38 O100 W24 19(4) . . . . ?
O112 W38 O100 W24 -135(4) . . . . ?
O110 W38 O100 W24 -47(6) . . . . ?
O106 W38 O100 W24 -65(4) . . . . ?
O95 W24 O100 W38 -123(4) . . . . ?
O84 W24 O100 W38 45(7) . . . . ?
O94 W24 O100 W38 -18(4) . . . . ?
O96 W24 O100 W38 141(4) . . . . ?
O97 W24 O100 W38 64(4) . . . . ?
O111 W26 O101 W25 -129(3) . . . . ?
O102 W26 O101 W25 -23(3) . . . . ?
O112 W26 O101 W25 129(3) . . . . ?
O108 W26 O101 W25 62(6) . . . . ?
O106 W26 O101 W25 59(3) . . . . ?
O85 W25 O101 W26 123(3) . . . . ?
O79 W25 O101 W26 -45(6) . . . . ?
O96 W25 O101 W26 -135(3) . . . . ?
O86 W25 O101 W26 24(3) . . . . ?
O97 W25 O101 W26 -59(3) . . . . ?
O111 W26 O102 W20 118(4) . . . . ?
O101 W26 O102 W20 14(4) . . . . ?
O112 W26 O102 W20 -90(5) . . . . ?
O108 W26 O102 W20 -144(4) . . . . ?
O106 W26 O102 W20 -72(4) . . . . ?
O86 W20 O102 W26 -12(4) . . . . ?
O80 W20 O102 W26 73(6) . . . . ?
O87 W20 O102 W26 -113(4) . . . . ?
O88 W20 O102 W26 147(4) . . . . ?
O98 W20 O102 W26 66(4) . . . . ?
O108 W27 O103 W21 136(5) . . . . ?
O110 W27 O103 W21 30(8) . . . . ?
O104 W27 O103 W21 -26(5) . . . . ?
O109 W27 O103 W21 -116(5) . . . . ?
O106 W27 O103 W21 58(5) . . . . ?
O89 W21 O103 W27 125(5) . . . . ?
O81 W21 O103 W27 -29(8) . . . . ?
O90 W21 O103 W27 27(5) . . . . ?
O88 W21 O103 W27 -132(5) . . . . ?
O108 W27 O104 W22 -47(8) . . . . ?
O103 W27 O104 W22 29(4) . . . . ?
O110 W27 O104 W22 -130(4) . . . . ?
O109 W27 O104 W22 133(4) . . . . ?
O106 W27 O104 W22 -54(4) . . . . ?
O91 W22 O104 W27 -135(4) . . . . ?
O82 W22 O104 W27 48(7) . . . . ?
O90 W22 O104 W27 -34(4) . . . . ?
O92 W22 O104 W27 123(4) . . . . ?
O99 W22 O104 W27 53(4) . . . . ?
O100 W38 O105 W23 -29(4) . . . . ?
O107 W38 O105 W23 -136(4) . . . . ?
O112 W38 O105 W23 68(5) . . . . ?
O110 W38 O105 W23 127(4) . . . . ?
O106 W38 O105 W23 55(3) . . . . ?
O83 W23 O105 W38 -43(8) . . . . ?
O93 W23 O105 W38 135(4) . . . . ?
O92 W23 O105 W38 -126(4) . . . . ?
O94 W23 O105 W38 32(3) . . . . ?
O99 W23 O105 W38 -52(3) . . . . ?
O99 P1 O106 W27 -63(3) . . . . ?
O98 P1 O106 W27 58(3) . . . . ?
O97 P1 O106 W27 -179.7(18) . . . . ?
O99 P1 O106 W38 66(3) . . . . ?
O98 P1 O106 W38 -173(2) . . . . ?
O97 P1 O106 W38 -51(3) . . . . ?
O99 P1 O106 W26 178.8(19) . . . . ?
O98 P1 O106 W26 -60(3) . . . . ?
O97 P1 O106 W26 62(3) . . . . ?
O108 W27 O106 P1 -131(3) . . . . ?
O103 W27 O106 P1 -39(2) . . . . ?
O110 W27 O106 P1 130(3) . . . . ?
O104 W27 O106 P1 47(2) . . . . ?
O109 W27 O106 P1 100(14) . . . . ?
O108 W27 O106 W38 89.5(17) . . . . ?
O103 W27 O106 W38 -178.2(14) . . . . ?
O110 W27 O106 W38 -9.8(16) . . . . ?
O104 W27 O106 W38 -92.5(14) . . . . ?
O109 W27 O106 W38 -39(14) . . . . ?
O108 W27 O106 W26 -0.5(15) . . . . ?
O103 W27 O106 W26 91.7(13) . . . . ?
O110 W27 O106 W26 -99.8(17) . . . . ?
O104 W27 O106 W26 177.5(15) . . . . ?
O109 W27 O106 W26 -129(13) . . . . ?
O100 W38 O106 P1 38(3) . . . . ?
O107 W38 O106 P1 -141(9) . . . . ?
O105 W38 O106 P1 -50(3) . . . . ?
O112 W38 O106 P1 135(3) . . . . ?
O110 W38 O106 P1 -134(3) . . . . ?
O100 W38 O106 W27 -179.5(15) . . . . ?
O107 W38 O106 W27 1(10) . . . . ?
O105 W38 O106 W27 92.1(14) . . . . ?
O112 W38 O106 W27 -82.0(14) . . . . ?
O110 W38 O106 W27 8.9(14) . . . . ?
O100 W38 O106 W26 -89.0(14) . . . . ?
O107 W38 O106 W26 92(10) . . . . ?
O105 W38 O106 W26 -177.4(14) . . . . ?
O112 W38 O106 W26 8.5(13) . . . . ?
O110 W38 O106 W26 99.4(15) . . . . ?
O111 W26 O106 P1 177(8) . . . . ?
O101 W26 O106 P1 -44(2) . . . . ?
O102 W26 O106 P1 51(2) . . . . ?
O112 W26 O106 P1 -139(3) . . . . ?
O108 W26 O106 P1 137(3) . . . . ?
O111 W26 O106 W27 40(9) . . . . ?
O101 W26 O106 W27 179.4(15) . . . . ?
O102 W26 O106 W27 -86.3(15) . . . . ?
O112 W26 O106 W27 84.2(15) . . . . ?
O108 W26 O106 W27 0.5(14) . . . . ?
O111 W26 O106 W38 -53(9) . . . . ?
O101 W26 O106 W38 86.3(14) . . . . ?
O102 W26 O106 W38 -179.4(16) . . . . ?
O112 W26 O106 W38 -9.0(13) . . . . ?
O108 W26 O106 W38 -92.7(16) . . . . ?
O103 W27 O108 W26 -81(2) . . . . ?
O110 W27 O108 W26 75(3) . . . . ?
O104 W27 O108 W26 -6(7) . . . . ?
O109 W27 O108 W26 174(2) . . . . ?
O106 W27 O108 W26 1(2) . . . . ?
O111 W26 O108 W27 -173(3) . . . . ?
O101 W26 O108 W27 -3(6) . . . . ?
O102 W26 O108 W27 83(2) . . . . ?
O112 W26 O108 W27 -73(2) . . . . ?
O106 W26 O108 W27 -1(2) . . . . ?
O108 W27 O110 W38 -63(3) . . . . ?
O103 W27 O110 W38 41(6) . . . . ?
O104 W27 O110 W38 98(2) . . . . ?
O109 W27 O110 W38 -171(2) . . . . ?
O106 W27 O110 W38 12(2) . . . . ?
O100 W38 O110 W27 -32(5) . . . . ?
O107 W38 O110 W27 166(3) . . . . ?
O105 W38 O110 W27 -99(2) . . . . ?
O112 W38 O110 W27 59(2) . . . . ?
O106 W38 O110 W27 -13(2) . . . . ?
O111 W26 O112 W38 -175(3) . . . . ?
O101 W26 O112 W38 -71(3) . . . . ?
O102 W26 O112 W38 33(5) . . . . ?
O108 W26 O112 W38 88(3) . . . . ?
O106 W26 O112 W38 14(2) . . . . ?
O100 W38 O112 W26 67(3) . . . . ?
O107 W38 O112 W26 177(3) . . . . ?
O105 W38 O112 W26 -28(5) . . . . ?
O110 W38 O112 W26 -86(3) . . . . ?
O106 W38 O112 W26 -14(2) . . . . ?
O24 W9 O113 W4 123(3) . . . . ?
O28 W9 O113 W4 -136(3) . . . . ?
O23 W9 O113 W4 -46(6) . . . . ?
O12 W9 O113 W4 29(3) . . . . ?
O25 W9 O113 W4 -54(3) . . . . ?
O14 W4 O113 W9 -120(3) . . . . ?
O29 W4 O113 W9 135(3) . . . . ?
O15 W4 O113 W9 32(6) . . . . ?
O7 W4 O113 W9 -30(3) . . . . ?
O26 W4 O113 W9 53(3) . . . . ?
W19 O71 Na1 O3W 139(2) . . . . ?
W19 O71 Na1 O3W -41(2) . . . 2_556 ?
W19 O71 Na1 O9W 47(2) . . . . ?
W19 O71 Na1 O9W -133(2) . . . 2_556 ?
W19 O71 Na1 O71 -83(100) . . . 2_556 ?
W17 O66 Na2 O6W -167(2) . . . . ?
W16 O66 Na2 O6W 63(2) . . . . ?
W17 O66 Na2 O10W -63(2) . . . . ?
W16 O66 Na2 O10W 166.3(17) . . . . ?
W17 O66 Na2 O88 61.4(18) . . . . ?
W16 O66 Na2 O88 -69.3(12) . . . . ?
W20 O88 Na2 O6W -59(2) . . . . ?
W21 O88 Na2 O6W 174.8(18) . . . . ?
W20 O88 Na2 O10W 153.5(18) . . . . ?
W21 O88 Na2 O10W 27(2) . . . . ?
W20 O88 Na2 O66 66.4(13) . . . . ?
W21 O88 Na2 O66 -59.8(12) . . . . ?
Co1 O59 Na3 O17W -91.3(18) . . . . ?
Co1 O59 Na3 O39 111(2) . . . 2_655 ?
Co1 O59 Na3 O38 32(2) . . . . ?
W11 O38 Na3 O17W 80(2) . . . . ?
W11 O38 Na3 O39 -154.0(13) . . . 2_655 ?
W11 O38 Na3 O59 -26.1(19) . . . . ?
Co3 O56 Na4 O22W 55(4) . . . . ?
Co3 O56 Na4 O45 141.7(18) . . . . ?
Co3 O56 Na4 O22 -33(2) . . . 2_656 ?
W14 O45 Na4 O22W 21(3) . . . . ?
W15 O45 Na4 O22W 169(2) . . . . ?
W14 O45 Na4 O56 -108.4(17) . . . . ?
W15 O45 Na4 O56 38.9(19) . . . . ?
W14 O45 Na4 O22 -15(21) . . . 2_656 ?
W15 O45 Na4 O22 133(20) . . . 2_656 ?
O56 Na4 O22W O13W -9(58) . . . . ?
O45 Na4 O22W O13W -97(56) . . . . ?
O22 Na4 O22W O13W 80(56) 2_656 . . . ?
